data_1576294
loop_
_publ_author_name
'Huang, Guo-Quan'
'Yang, Hu'
'Xia, Ri-Qin'
'Wu, Kun'
'Huang, Yong-Liang'
'Hao, De-Bo'
'Li, Shun-Bo'
'Lu, Weigang'
'Zheng, Ji'
'Zhou, Xiao-Ping'
'Li, Dan'

_publ_section_title
;
 Triple-Helical Aggregates of Copper(I) Cyclic Trinuclear Complexes for
 Circularly Polarized Luminescence
;
_journal_name_full 'Chemical Science'
_journal_paper_doi 10.1039/D5SC04965B
_journal_year 2025
_chemical_absolute_configuration rmad
_chemical_formula_moiety '3(C36 H36 Cu3 N9 O3), 2(C2 H6 O)'
_chemical_formula_sum 'C112 H120 Cu9 N27 O11'
_chemical_formula_weight 2592.20
_space_group_crystal_system monoclinic
_space_group_IT_number 4
_space_group_name_Hall 'P 2yb'
_space_group_name_H-M_alt 'P 1 21 1'
_atom_sites_solution_hydrogens geom
_atom_sites_solution_primary dual
_audit_creation_date 2024-06-04
_audit_creation_method
;
Olex2 1.5
(compiled 2024.02.16 svn.r378c4104 for OlexSys, GUI svn.r6928)
;
_audit_update_record
;
2024-08-19 deposited with the CCDC.	2025-11-19 downloaded from the CCDC.
;
_cell_angle_alpha 90
_cell_angle_beta 97.787(2)
_cell_angle_gamma 90
_cell_formula_units_Z 2
_cell_length_a 9.0903(2)
_cell_length_b 19.5430(4)
_cell_length_c 33.1835(9)
_cell_measurement_reflns_used 26669
_cell_measurement_temperature 100.1(4)
_cell_measurement_theta_max 77.5190
_cell_measurement_theta_min 2.6230
_cell_volume 5840.7(2)
_computing_cell_refinement 'CrysAlisPro 1.171.39.33c (Rigaku OD, 2017)'
_computing_data_collection 'CrysAlisPro 1.171.39.33c (Rigaku OD, 2017)'
_computing_data_reduction 'CrysAlisPro 1.171.39.33c (Rigaku OD, 2017)'
_computing_molecular_graphics 'Olex2 1.5 (Dolomanov et al., 2009)'
_computing_publication_material 'Olex2 1.5 (Dolomanov et al., 2009)'
_computing_structure_refinement 'XL  (Sheldrick, 2008)'
_computing_structure_solution 'SHELXT 2014/5 (Sheldrick, 2014)'
_diffrn_ambient_environment N~2~
_diffrn_ambient_temperature 100.1(4)
_diffrn_detector 'CCD plate'
_diffrn_measured_fraction_theta_full 0.993
_diffrn_measured_fraction_theta_max 0.968
_diffrn_measurement_details
;
List of Runs (angles in degrees, time in seconds):

  # Type    Start    End  Width  t~exp~   \w     \q     \k     \f   Frames
#--------------------------------------------------------------------------
  1  \w    -15.00  53.02   0.38    3.00    --    0.90  38.00  30.00  179
  2  \w    -25.00  38.08   0.38    3.00    --    0.90  82.00 150.00  166
  3  \w    -13.00  38.30   0.38    3.00    --    0.90  82.00 -90.00  135
  4  \w    -31.00  23.72   0.38    3.00    --    0.90  82.00  90.00  144
  5  \w    -39.00  31.30   0.38    3.00    --    0.90 -82.00 -30.00  185
  6  \w     26.00 124.04   0.38   12.00    --  105.10 -57.00-120.00  258
  7  \w     16.00 130.76   0.38   12.00    --  105.10 -82.00  90.00  302
  8  \w     17.00  96.04   0.38   12.00    --  105.10 -77.00  30.00  208
  9  \w     57.00 136.42   0.38   12.00    --  105.10 -82.00-120.00  209
 10  \w    152.00 187.34   0.38   12.00    --  105.10  19.00  90.00   93
 11  \w    160.00 192.68   0.38   12.00    --  105.10  57.00 -30.00   86
 12  \w     59.00 127.02   0.38   12.00    --  105.10 -82.00   0.00  179
 13  \w     41.00  72.92   0.38   12.00    --  105.10 -82.00-180.00   84
 14  \w     79.00 107.12   0.38   12.00    --  105.10 -82.00-180.00   74
 15  \w    119.00 192.72   0.38   12.00    --  105.10  19.00 150.00  194
 16  \w     80.00 139.28   0.38   12.00    --  105.10  19.00  90.00  156
 17  \w     77.00 103.22   0.38   12.00    --  105.10  19.00 150.00   69
 18  \w     27.00  52.08   0.38   12.00    --  105.10 -82.00-120.00   66
 19  \w    101.00 187.64   0.38   12.00    --  105.10  38.00  30.00  228
 20  \w     18.00 132.00   0.38   12.00    --  105.10 -19.00  60.00  300
;
_diffrn_measurement_device 'four-circle diffractometer'
_diffrn_measurement_device_type 'XtaLAB AFC12 (RINC): Kappa single'
_diffrn_measurement_method '\w scans'
_diffrn_orient_matrix_type 'CrysAlisPro convention (1999,Acta A55,543-557)'
_diffrn_orient_matrix_UB_11 -0.1204119000
_diffrn_orient_matrix_UB_12 -0.0327136000
_diffrn_orient_matrix_UB_13 0.0221974000
_diffrn_orient_matrix_UB_21 0.1038664000
_diffrn_orient_matrix_UB_22 -0.0610952000
_diffrn_orient_matrix_UB_23 0.0122930000
_diffrn_orient_matrix_UB_31 0.0630568000
_diffrn_orient_matrix_UB_32 0.0375879000
_diffrn_orient_matrix_UB_33 0.0393808000
_diffrn_radiation_monochromator mirror
_diffrn_radiation_probe x-ray
_diffrn_radiation_type 'Cu K\a'
_diffrn_radiation_wavelength 1.54184
_diffrn_reflns_av_R_equivalents 0.0970
_diffrn_reflns_av_unetI/netI 0.0754
_diffrn_reflns_Laue_measured_fraction_full 0.993
_diffrn_reflns_Laue_measured_fraction_max 0.968
_diffrn_reflns_limit_h_max 11
_diffrn_reflns_limit_h_min -11
_diffrn_reflns_limit_k_max 24
_diffrn_reflns_limit_k_min -22
_diffrn_reflns_limit_l_max 42
_diffrn_reflns_limit_l_min -38
_diffrn_reflns_number 50804
_diffrn_reflns_point_group_measured_fraction_full 0.994
_diffrn_reflns_point_group_measured_fraction_max 0.970
_diffrn_reflns_theta_full 67.684
_diffrn_reflns_theta_max 78.131
_diffrn_reflns_theta_min 3.513
_diffrn_source 'Rotating-anode X-ray tube (dual wavelength)'
_diffrn_source_type 'Rigaku (Cu) X-ray DW Source'
_exptl_absorpt_coefficient_mu 2.308
_exptl_absorpt_correction_T_max 1.00000
_exptl_absorpt_correction_T_min 0.80403
_exptl_absorpt_correction_type multi-scan
_exptl_absorpt_process_details
;
CrysAlisPro 1.171.39.33c (Rigaku Oxford Diffraction, 2017)
Empirical absorption correction using spherical harmonics,
 implemented in SCALE3 ABSPACK scaling algorithm.
;
_exptl_crystal_colour 'clear light colourless'
_exptl_crystal_colour_lustre clear
_exptl_crystal_colour_modifier light
_exptl_crystal_colour_primary colourless
_exptl_crystal_density_diffrn 1.474
_exptl_crystal_description block
_exptl_crystal_F_000 2660
_exptl_crystal_size_max 0.5
_exptl_crystal_size_mid 0.2
_exptl_crystal_size_min 0.2
_refine_diff_density_max 1.520
_refine_diff_density_min -1.021
_refine_diff_density_rms 0.191
_refine_ls_abs_structure_details
;
 Refined as an inversion twin.
;
_refine_ls_abs_structure_Flack 0.10(7)
_refine_ls_extinction_method none
_refine_ls_goodness_of_fit_ref 1.041
_refine_ls_hydrogen_treatment constr
_refine_ls_matrix_type full
_refine_ls_number_parameters 1558
_refine_ls_number_reflns 20099
_refine_ls_number_restraints 2794
_refine_ls_restrained_S_all 0.986
_refine_ls_R_factor_all 0.1203
_refine_ls_R_factor_gt 0.1093
_refine_ls_shift/su_max 0.001
_refine_ls_shift/su_mean 0.000
_refine_ls_structure_factor_coef Fsqd
_refine_ls_weighting_details 'w=1/[\s^2^(Fo^2^)+(0.0875P)^2^+114.6736P] where P=(Fo^2^+2Fc^2^)/3'
_refine_ls_weighting_scheme calc
_refine_ls_wR_factor_gt 0.2766
_refine_ls_wR_factor_ref 0.2828
_reflns_Friedel_coverage 0.945
_reflns_Friedel_fraction_full 0.995
_reflns_Friedel_fraction_max 0.972
_reflns_number_gt 17570
_reflns_number_total 20099
_reflns_threshold_expression 'I > 2\s(I)'
_cod_data_source_file d5sc04965b2.cif
_cod_data_source_block S_1
_cod_database_code 1576294
_shelx_shelxl_version_number 2017/1
_chemical_oxdiff_formula 'Cu C H N O'
_shelx_space_group_comment
;
The symmetry employed for this shelxl refinement is uniquely defined
by the following loop, which should always be used as a source of
symmetry information in preference to the above space-group names.
They are only intended as comments.
;
_shelx_estimated_absorpt_t_max 0.655
_shelx_estimated_absorpt_t_min 0.392
_reflns_odcompleteness_completeness 99.85
_reflns_odcompleteness_iscentric 1
_reflns_odcompleteness_theta 66.97
_olex2_refinement_description
;
1. Twinned data refinement
 Scales: 0.90(7)
 0.10(7)
2. Fixed Uiso
 At 1.2 times of:
  All C(H) groups, {H1C,H1D,H1E} of C1, {H10A,H10B,H10C} of C10, All C(H,H)
  groups, All N(H) groups
 At 1.5 times of:
  All O(H) groups, {H79A,H79B,H79C} of C79, {H89A,H89B,H89C} of C89, {H23A,
  H23B,H23C} of C23, {H27A,H27B,H27C} of C27, {H55A,H55B,H55C} of C55, {H96A,
  H96B,H96C} of C96, {H17A,H17B,H17C} of C17, {H82A,H82B,H82C} of C82, {H56A,
  H56B,H56C} of C56
3. Restrained distances
 C5-C21 = C21-C93 = C93-C67 = C67-C68 = C68-C85 = C85-C5
 1.39 with sigma of 0.01
 C15-C107 = C107-C99 = C99-C87 = C87-C11 = C11-C83 = C83-C15
 1.39 with sigma of 0.01
 C22-C42 = C42-C88 = C88-C7 = C7-C60 = C60-C74 = C74-C22
 1.39 with sigma of 0.01
 C38-C28 = C30-C110 = C81-C64 = C20-C12 = C76-C72 = C90-C14 = C8-C4 = C36-C34 =
  C62-C46
 1.45 with sigma of 0.005
 C100-C81 = C81-C65 = C65-N10 = N10-N16 = N16-C100
 1.39 with sigma of 0.01
 N27-C77 = C77-C20 = C20-C45 = C45-N25 = N25-N27
 1.39 with sigma of 0.01
 N8-N21 = N21-C35 = C35-C8 = C8-C104 = C104-N8
 1.39 with sigma of 0.01
 N3-C41 = C41-C34 = C34-C108 = C108-N18 = N18-N3
 1.39 with sigma of 0.01
 N22-C26 = C26-C30 = C30-C66 = C66-N24 = N24-N22
 1.39 with sigma of 0.01
 N20-C39 = C39-C72 = C72-C69 = C69-N5 = N5-N20
 1.39 with sigma of 0.01
 N12-C70 = C70-C38 = C38-C58 = C58-N2 = N2-N12
 1.39 with sigma of 0.01
 N11-C24 = C24-C14 = C14-C84 = C84-N17 = N17-N11
 1.39 with sigma of 0.01
 N23-N26 = N26-C49 = C49-C62 = C62-C98 = C98-N23
 1.39 with sigma of 0.01
 C5-C93 \\sim C21-C67 \\sim C93-C68 \\sim C67-C85 \\sim C68-C5 \\sim C85-C21
 with sigma of 0.02
 C15-C99 \\sim C107-C87 \\sim C99-C11 \\sim C87-C83 \\sim C11-C15 \\sim C83-C107
 with sigma of 0.02
 C22-C88 \\sim C42-C7 \\sim C88-C60 \\sim C7-C74 \\sim C60-C22 \\sim C74-C42
 with sigma of 0.02
 C47-C23 \\sim C37-C17 \\sim C18-C1 \\sim C32-C10 \\sim C96-C78 \\sim C89-C57
\\sim C82-C112 \\sim C6-C56
 \\sim C79-C75
 with sigma of 0.005
 N13-C57 \\sim N9-C78 \\sim N4-C32 \\sim N1-C18 \\sim N19-C47 \\sim N15-C37
\\sim N6-C75 \\sim N14-C6 \\sim N7-
 C112
 with sigma of 0.005
 C50-C112 \\sim C6-C22 \\sim C75-C68 \\sim C37-C15 \\sim C86-C47 \\sim C48-C18
\\sim C40-C32 \\sim C92-C78
 \\sim C57-C29
 with sigma of 0.005
 N13-C64 \\sim N9-C110 \\sim N4-C28 \\sim N1-C12 \\sim N19-C76 \\sim N15-C90
\\sim N6-C4 \\sim N14-C36 ~
 N7-C46
 with sigma of 0.005
 O7-C76 \\sim O6-C90 \\sim O1-C4 \\sim O10-C36 \\sim O8-C46 \\sim O9-C64 \\sim
O3-C110 \\sim O4-C28 \\sim O11-
 C12
 with sigma of 0.005
 C32-C40 \\sim C32-C40A
 with sigma of 0.02
 C97-C102 \\sim C97A-C113
 with sigma of 0.02
 C97-C63 \\sim C97A-C63A
 with sigma of 0.02
 C102-C52 \\sim C113-C52A
 with sigma of 0.02
 C52-C40 \\sim C52A-C40A
 with sigma of 0.02
 C40-C51 \\sim C40A-C51A
 with sigma of 0.02
 C51-C63 \\sim C51A-C63A
 with sigma of 0.02
 C32-C52 \\sim C32-C52A
 with sigma of 0.04
 C32-C51 \\sim C32-C51A
 with sigma of 0.04
 C97-C52 \\sim C97A-C52A
 with sigma of 0.04
 C97-C51 \\sim C97A-C51A
 with sigma of 0.04
 C102-C40 \\sim C113-C40A
 with sigma of 0.04
 C102-C63 \\sim C113-C63A
 with sigma of 0.04
 C52-C51 \\sim C52A-C51A
 with sigma of 0.04
 C40-C63 \\sim C40A-C63A
 with sigma of 0.04
 C40-C32 \\sim C40A-C32
 with sigma of 0.005
 C78-C92 \\sim C78-C92A
 with sigma of 0.02
 C109-C111 \\sim C114-C1A
 with sigma of 0.02
 C109-C13 \\sim C114-C13A
 with sigma of 0.02
 C111-C53 \\sim C1A-C53A
 with sigma of 0.02
 C53-C92 \\sim C53A-C92A
 with sigma of 0.02
 C92-C33 \\sim C92A-C33A
 with sigma of 0.02
 C33-C13 \\sim C33A-C13A
 with sigma of 0.02
 C78-C53 \\sim C78-C53A
 with sigma of 0.04
 C78-C33 \\sim C78-C33A
 with sigma of 0.04
 C109-C53 \\sim C114-C53A
 with sigma of 0.04
 C109-C33 \\sim C114-C33A
 with sigma of 0.04
 C111-C92 \\sim C1A-C92A
 with sigma of 0.04
 C111-C13 \\sim C1A-C13A
 with sigma of 0.04
 C53-C33 \\sim C53A-C33A
 with sigma of 0.04
 C92-C13 \\sim C92A-C13A
 with sigma of 0.04
 C92A-C78 \\sim C92-C78
 with sigma of 0.005
 C6-C22 \\sim C6-C22A
 with sigma of 0.02
 C42-C88 \\sim C42A-C88A
 with sigma of 0.02
 C42-C22 \\sim C42A-C22A
 with sigma of 0.02
 C88-C7 \\sim C88A-C7A
 with sigma of 0.02
 C7-C60 \\sim C7A-C60A
 with sigma of 0.02
 C60-C74 \\sim C60A-C74A
 with sigma of 0.02
 C74-C22 \\sim C74A-C22A
 with sigma of 0.02
 C6-C42 \\sim C6-C42A
 with sigma of 0.04
 C6-C74 \\sim C6-C74A
 with sigma of 0.04
 C42-C7 \\sim C42A-C7A
 with sigma of 0.04
 C42-C74 \\sim C42A-C74A
 with sigma of 0.04
 C88-C60 \\sim C88A-C60A
 with sigma of 0.04
 C88-C22 \\sim C88A-C22A
 with sigma of 0.04
 C7-C74 \\sim C7A-C74A
 with sigma of 0.04
 C60-C22 \\sim C60A-C22A
 with sigma of 0.04
 C6-C22A \\sim C6-C22
 with sigma of 0.005
 C47-C86 \\sim C47-C86A
 with sigma of 0.02
 C101-C105 \\sim C115-C1B
 with sigma of 0.02
 C101-C2 \\sim C115-C2A
 with sigma of 0.02
 C105-C9 \\sim C1B-C9A
 with sigma of 0.02
 C9-C80 \\sim C9A-C80A
 with sigma of 0.02
 C80-C86 \\sim C80A-C86A
 with sigma of 0.02
 C86-C2 \\sim C86A-C2A
 with sigma of 0.02
 C47-C80 \\sim C47-C80A
 with sigma of 0.04
 C47-C2 \\sim C47-C2A
 with sigma of 0.04
 C101-C9 \\sim C115-C9A
 with sigma of 0.04
 C101-C86 \\sim C115-C86A
 with sigma of 0.04
 C105-C80 \\sim C1B-C80A
 with sigma of 0.04
 C105-C2 \\sim C1B-C2A
 with sigma of 0.04
 C9-C86 \\sim C9A-C86A
 with sigma of 0.04
 C80-C2 \\sim C80A-C2A
 with sigma of 0.04
 C86A-C47 \\sim C86-C47
 with sigma of 0.005
 C37-C15 \\sim C37-C15A
 with sigma of 0.02
 C11-C87 \\sim C11A-C87A
 with sigma of 0.02
 C11-C83 \\sim C11A-C83A
 with sigma of 0.02
 C87-C99 \\sim C87A-C99A
 with sigma of 0.02
 C99-C107 \\sim C99A-C116
 with sigma of 0.02
 C107-C15 \\sim C116-C15A
 with sigma of 0.02
 C15-C83 \\sim C15A-C83A
 with sigma of 0.02
 C37-C107 \\sim C37-C116
 with sigma of 0.04
 C37-C83 \\sim C37-C83A
 with sigma of 0.04
 C11-C99 \\sim C11A-C99A
 with sigma of 0.04
 C11-C15 \\sim C11A-C15A
 with sigma of 0.04
 C87-C107 \\sim C87A-C116
 with sigma of 0.04
 C87-C83 \\sim C87A-C83A
 with sigma of 0.04
 C99-C15 \\sim C99A-C15A
 with sigma of 0.04
 C107-C83 \\sim C116-C83A
 with sigma of 0.04
 C37-C15A \\sim C37-C15
 with sigma of 0.005
 C5-C21 \\sim C5A-C21A
 with sigma of 0.02
 C5-C85 \\sim C5A-C85A
 with sigma of 0.02
 C21-C93 \\sim C21A-C93A
 with sigma of 0.02
 C93-C67 \\sim C93A-C67A
 with sigma of 0.02
 C67-C68 \\sim C67A-C68A
 with sigma of 0.02
 C68-C85 \\sim C68A-C85A
 with sigma of 0.02
 C75-C67 \\sim C75-C67A
 with sigma of 0.04
 C75-C85 \\sim C75-C85A
 with sigma of 0.04
 C5-C93 \\sim C5A-C93A
 with sigma of 0.04
 C5-C68 \\sim C5A-C68A
 with sigma of 0.04
 C21-C67 \\sim C21A-C67A
 with sigma of 0.04
 C21-C85 \\sim C21A-C85A
 with sigma of 0.04
 C93-C68 \\sim C93A-C68A
 with sigma of 0.04
 C67-C85 \\sim C67A-C85A
 with sigma of 0.04
 C75-C68 \\sim C75-C68A
 with sigma of 0.005
 C112-C50 \\sim C112-C50A
 with sigma of 0.02
 C95-C73 \\sim C95A-C73A
 with sigma of 0.02
 C95-C31 \\sim C95A-C31A
 with sigma of 0.02
 C73-C19 \\sim C73A-C19A
 with sigma of 0.02
 C19-C50 \\sim C19A-C50A
 with sigma of 0.02
 C50-C61 \\sim C50A-C61A
 with sigma of 0.02
 C61-C31 \\sim C61A-C31A
 with sigma of 0.02
 C112-C19 \\sim C112-C19A
 with sigma of 0.04
 C112-C61 \\sim C112-C61A
 with sigma of 0.04
 C95-C19 \\sim C95A-C19A
 with sigma of 0.04
 C95-C61 \\sim C95A-C61A
 with sigma of 0.04
 C73-C50 \\sim C73A-C50A
 with sigma of 0.04
 C73-C31 \\sim C73A-C31A
 with sigma of 0.04
 C19-C61 \\sim C19A-C61A
 with sigma of 0.04
 C50-C31 \\sim C50A-C31A
 with sigma of 0.04
 C50A-C112 \\sim C50-C112
 with sigma of 0.005
 C100-C65 \\sim C81-N10 \\sim C65-N16 \\sim N10-C100 \\sim N16-C81
 with sigma of 0.02
 N27-C20 \\sim C77-C45 \\sim C20-N25 \\sim C45-N27 \\sim N25-C77
 with sigma of 0.02
 N8-C35 \\sim N21-C8 \\sim C35-C104 \\sim C8-N8 \\sim C104-N21
 with sigma of 0.02
 N3-C34 \\sim C41-C108 \\sim C34-N18 \\sim C108-N3 \\sim N18-C41
 with sigma of 0.02
 N22-C30 \\sim C26-C66 \\sim C30-N24 \\sim C66-N22 \\sim N24-C26
 with sigma of 0.02
 N20-C72 \\sim C39-C69 \\sim C72-N5 \\sim C69-N20 \\sim N5-C39
 with sigma of 0.02
 N12-C38 \\sim C70-C58 \\sim C38-N2 \\sim C58-N12 \\sim N2-C70
 with sigma of 0.02
 N11-C14 \\sim C24-C84 \\sim C14-N17 \\sim C84-N11 \\sim N17-C24
 with sigma of 0.02
 N23-C49 \\sim N26-C62 \\sim C49-C98 \\sim C62-N23 \\sim C98-N26
 with sigma of 0.02
 Cu9-N10 \\sim Cu9-N27 \\sim Cu7-N25 \\sim Cu7-N8 \\sim Cu6-N21 \\sim Cu6-N16
\\sim Cu3-N22 \\sim Cu3-N3 ~
 Cu8-N18 \\sim Cu8-N20 \\sim Cu4-N5 \\sim Cu4-N24 \\sim Cu2-N26 \\sim Cu2-N12
\\sim Cu5-N2 \\sim Cu5-N11 ~
 Cu1-N17 \\sim Cu1-N23
 with sigma of 0.005
4. Restrained planarity
 C5, C21, C93, C67, C68, C85
 with sigma of 0.1
 C15, C107, C99, C87, C11, C83
 with sigma of 0.1
 C22, C42, C88, C7, C60, C74
 with sigma of 0.1
 C100, C81, C65, N10, N16
 with sigma of 0.1
 N27, C77, C20, C45, N25
 with sigma of 0.1
 N8, N21, C35, C8, C104
 with sigma of 0.1
 N3, C41, C34, C108, N18
 with sigma of 0.1
 N22, C26, C30, C66, N24
 with sigma of 0.1
 N20, C39, C72, C69, N5
 with sigma of 0.1
 N12, C70, C38, C58, N2
 with sigma of 0.1
 N11, C24, C14, C84, N17
 with sigma of 0.1
 N23, N26, C49, C62, C98
 with sigma of 0.1
5. Rigid bond restraints
 Cu1, Cu5, N11, C24, C14, C84, N17
 with sigma for 1-2 distances of 0.01 and sigma for 1-3 distances of 0.02
 C11, C87, C99, C107, C15, C83, C11A, C87A, C99A, C116, C15A, C83A
 with sigma for 1-2 distances of 0.01 and sigma for 1-3 distances of 0.02
 C101, C105, C9, C80, C86, C2, C115, C1B, C9A, C80A, C86A, C2A
 with sigma for 1-2 distances of 0.01 and sigma for 1-3 distances of 0.02
 C97, C102, C52, C40, C51, C63, C97A, C113, C52A, C40A, C51A, C63A
 with sigma for 1-2 distances of 0.01 and sigma for 1-3 distances of 0.02
 C109, C111, C53, C92, C33, C13, C114, C1A, C53A, C92A, C33A, C13A
 with sigma for 1-2 distances of 0.01 and sigma for 1-3 distances of 0.02
 C95, C73, C19, C50, C61, C31, C95A, C73A, C19A, C50A, C61A, C31A
 with sigma for 1-2 distances of 0.01 and sigma for 1-3 distances of 0.02
 C42, C88, C7, C60, C74, C22, C42A, C88A, C7A, C60A, C74A, C22A
 with sigma for 1-2 distances of 0.01 and sigma for 1-3 distances of 0.02
 C5, C21, C93, C67, C68, C85, C68A, C67A, C85A, C5A, C21A, C93A
 with sigma for 1-2 distances of 0.01 and sigma for 1-3 distances of 0.02
6. Uiso/Uaniso restraints and constraints
Cu1 \\sim Cu5 \\sim N11 \\sim C24 \\sim C14 \\sim C84 \\sim N17: within 2A with
sigma of 0.01 and sigma for terminal atoms of 0.02 within 2A
C11 \\sim C87 \\sim C99 \\sim C107 \\sim C15 \\sim C83 \\sim C11A \\sim C87A
\\sim C99A \\sim C116 \\sim C15A \\sim C83A: within 2A with sigma of 0.01 and
sigma for terminal atoms of 0.02 within 2A
C101 \\sim C105 \\sim C9 \\sim C80 \\sim C86 \\sim C2 \\sim C115 \\sim C1B
\\sim C9A \\sim C80A \\sim C86A \\sim C2A: within 2A with sigma of 0.01 and
sigma for terminal atoms of 0.02 within 2A
C97 \\sim C102 \\sim C52 \\sim C40 \\sim C51 \\sim C63 \\sim C97A \\sim C113
\\sim C52A \\sim C40A \\sim C51A \\sim C63A: within 2A with sigma of 0.01 and
sigma for terminal atoms of 0.02 within 2A
C109 \\sim C111 \\sim C53 \\sim C92 \\sim C33 \\sim C13 \\sim C114 \\sim C1A
\\sim C53A \\sim C92A \\sim C33A \\sim C13A: within 2A with sigma of 0.01 and
sigma for terminal atoms of 0.02 within 2A
C95 \\sim C73 \\sim C19 \\sim C50 \\sim C61 \\sim C31 \\sim C95A \\sim C73A
\\sim C19A \\sim C50A \\sim C61A \\sim C31A: within 2A with sigma of 0.01 and
sigma for terminal atoms of 0.02 within 2A
C42 \\sim C88 \\sim C7 \\sim C60 \\sim C74 \\sim C22 \\sim C42A \\sim C88A
\\sim C7A \\sim C60A \\sim C74A \\sim C22A: within 2A with sigma of 0.01 and
sigma for terminal atoms of 0.02 within 2A
C5 \\sim C21 \\sim C93 \\sim C67 \\sim C68 \\sim C85 \\sim C68A \\sim C67A
\\sim C85A \\sim C5A \\sim C21A \\sim C93A: within 2A with sigma of 0.01 and
sigma for terminal atoms of 0.02 within 2A
Uanis(Cu1) \\sim Ueq, Uanis(Cu5) \\sim Ueq, Uanis(N11) \\sim Ueq, Uanis(C24)
\\sim Ueq, Uanis(C14) \\sim Ueq, Uanis(C84) \\sim Ueq, Uanis(N17) \\sim Ueq:
with sigma of 0.05 and sigma for terminal atoms of 0.08
Uanis(C11) \\sim Ueq, Uanis(C87) \\sim Ueq, Uanis(C99) \\sim Ueq, Uanis(C107)
\\sim Ueq, Uanis(C15) \\sim Ueq, Uanis(C83) \\sim Ueq, Uanis(C11A) \\sim Ueq,
Uanis(C87A) \\sim Ueq, Uanis(C99A) \\sim Ueq, Uanis(C116) \\sim Ueq,
Uanis(C15A) \\sim Ueq, Uanis(C83A) \\sim Ueq: with sigma of 0.05 and sigma for
terminal atoms of 0.08
Uanis(C101) \\sim Ueq, Uanis(C105) \\sim Ueq, Uanis(C9) \\sim Ueq, Uanis(C80)
\\sim Ueq, Uanis(C86) \\sim Ueq, Uanis(C2) \\sim Ueq, Uanis(C115) \\sim Ueq,
Uanis(C1B) \\sim Ueq, Uanis(C9A) \\sim Ueq, Uanis(C80A) \\sim Ueq, Uanis(C86A)
\\sim Ueq, Uanis(C2A) \\sim Ueq: with sigma of 0.05 and sigma for terminal
atoms of 0.08
Uanis(C97) \\sim Ueq, Uanis(C102) \\sim Ueq, Uanis(C52) \\sim Ueq, Uanis(C40)
\\sim Ueq, Uanis(C51) \\sim Ueq, Uanis(C63) \\sim Ueq, Uanis(C97A) \\sim Ueq,
Uanis(C113) \\sim Ueq, Uanis(C52A) \\sim Ueq, Uanis(C40A) \\sim Ueq,
Uanis(C51A) \\sim Ueq, Uanis(C63A) \\sim Ueq: with sigma of 0.05 and sigma for
terminal atoms of 0.08
Uanis(C109) \\sim Ueq, Uanis(C111) \\sim Ueq, Uanis(C53) \\sim Ueq, Uanis(C92)
\\sim Ueq, Uanis(C33) \\sim Ueq, Uanis(C13) \\sim Ueq, Uanis(C114) \\sim Ueq,
Uanis(C1A) \\sim Ueq, Uanis(C53A) \\sim Ueq, Uanis(C92A) \\sim Ueq, Uanis(C33A)
\\sim Ueq, Uanis(C13A) \\sim Ueq: with sigma of 0.05 and sigma for terminal
atoms of 0.08
Uanis(C95) \\sim Ueq, Uanis(C73) \\sim Ueq, Uanis(C19) \\sim Ueq, Uanis(C50)
\\sim Ueq, Uanis(C61) \\sim Ueq, Uanis(C31) \\sim Ueq, Uanis(C95A) \\sim Ueq,
Uanis(C73A) \\sim Ueq, Uanis(C19A) \\sim Ueq, Uanis(C50A) \\sim Ueq,
Uanis(C61A) \\sim Ueq, Uanis(C31A) \\sim Ueq: with sigma of 0.05 and sigma for
terminal atoms of 0.08
Uanis(C42) \\sim Ueq, Uanis(C88) \\sim Ueq, Uanis(C7) \\sim Ueq, Uanis(C60)
\\sim Ueq, Uanis(C74) \\sim Ueq, Uanis(C22) \\sim Ueq, Uanis(C42A) \\sim Ueq,
Uanis(C88A) \\sim Ueq, Uanis(C7A) \\sim Ueq, Uanis(C60A) \\sim Ueq, Uanis(C74A)
\\sim Ueq, Uanis(C22A) \\sim Ueq: with sigma of 0.05 and sigma for terminal
atoms of 0.08
Uanis(C5) \\sim Ueq, Uanis(C21) \\sim Ueq, Uanis(C93) \\sim Ueq, Uanis(C67)
\\sim Ueq, Uanis(C68) \\sim Ueq, Uanis(C85) \\sim Ueq, Uanis(C68A) \\sim Ueq,
Uanis(C67A) \\sim Ueq, Uanis(C85A) \\sim Ueq, Uanis(C5A) \\sim Ueq, Uanis(C21A)
\\sim Ueq, Uanis(C93A) \\sim Ueq: with sigma of 0.05 and sigma for terminal
atoms of 0.08
7. Others
 Sof(H32A)=Sof(C97A)=Sof(H97A)=Sof(C63A)=Sof(H63A)=Sof(C51A)=Sof(H51A)=
 Sof(C40A)=Sof(C52A)=Sof(H52A)=Sof(C113)=Sof(H113)=1-FVAR(1)
 Sof(H32)=Sof(C97)=Sof(H97)=Sof(C102)=Sof(H102)=Sof(C52)=Sof(H52)=Sof(C40)=
 Sof(C51)=Sof(H51)=Sof(C63)=Sof(H63)=FVAR(1)
 Sof(H78A)=Sof(C1A)=Sof(H1A)=Sof(C53A)=Sof(H53A)=Sof(C92A)=Sof(C33A)=Sof(H33A)=
 Sof(C13A)=Sof(H13A)=Sof(C114)=Sof(H114)=1-FVAR(2)
 Sof(H78)=Sof(C109)=Sof(H109)=Sof(C111)=Sof(H111)=Sof(C53)=Sof(H53)=Sof(C92)=
 Sof(C33)=Sof(H33)=Sof(C13)=Sof(H13)=FVAR(2)
 Sof(H6B)=Sof(C88A)=Sof(H88A)=Sof(C7A)=Sof(H7AA)=Sof(C60A)=Sof(H60A)=Sof(C74A)=
 Sof(H74A)=Sof(C22A)=Sof(C42A)=Sof(H42A)=1-FVAR(3)
 Sof(H6A)=Sof(C42)=Sof(H42)=Sof(C88)=Sof(H88)=Sof(C7)=Sof(H7A)=Sof(C60)=
 Sof(H60)=Sof(C74)=Sof(H74)=Sof(C22)=FVAR(3)
 Sof(H47A)=Sof(C80A)=Sof(H80A)=Sof(C86A)=Sof(C2A)=Sof(H2A)=Sof(C115)=Sof(H115)=
 Sof(C1B)=Sof(H1B)=Sof(C9A)=Sof(H9AA)=1-FVAR(4)
 Sof(H47)=Sof(C101)=Sof(H101)=Sof(C105)=Sof(H105)=Sof(C9)=Sof(H9A)=Sof(C80)=
 Sof(H80)=Sof(C86)=Sof(C2)=Sof(H2)=FVAR(4)
 Sof(H37A)=Sof(C116)=Sof(H116)=Sof(C15A)=Sof(C83A)=Sof(H83A)=Sof(C11A)=
 Sof(H11B)=Sof(C87A)=Sof(H87A)=Sof(C99A)=Sof(H99A)=1-FVAR(5)
 Sof(H37)=Sof(C11)=Sof(H11)=Sof(C87)=Sof(H87)=Sof(C99)=Sof(H99)=Sof(C107)=
 Sof(H107)=Sof(C15)=Sof(C83)=Sof(H83)=FVAR(5)
 Sof(H75A)=Sof(C93A)=Sof(H93A)=Sof(C67A)=Sof(H67A)=Sof(C68A)=Sof(C85A)=
 Sof(H85A)=Sof(C5A)=Sof(H5A)=Sof(C21A)=Sof(H21A)=1-FVAR(6)
 Sof(H75)=Sof(C5)=Sof(H5)=Sof(C21)=Sof(H21)=Sof(C93)=Sof(H93)=Sof(C67)=
 Sof(H67)=Sof(C68)=Sof(C85)=Sof(H85)=FVAR(6)
 Sof(H11A)=Sof(C95A)=Sof(H95A)=Sof(C73A)=Sof(H73A)=Sof(C19A)=Sof(H19A)=
 Sof(C50A)=Sof(C61A)=Sof(H61A)=Sof(C31A)=Sof(H31A)=1-FVAR(7)
 Sof(H112)=Sof(C95)=Sof(H95)=Sof(C73)=Sof(H73)=Sof(C19)=Sof(H19)=Sof(C50)=
 Sof(C61)=Sof(H61)=Sof(C31)=Sof(H31)=FVAR(7)
8.a Ternary CH refined with riding coordinates:
 C6(H6A), C6(H6B), C18(H18), C32(H32), C32(H32A), C78(H78), C78(H78A),
 C112(H112), C112(H11A), C57(H57), C37(H37), C37(H37A), C75(H75), C75(H75A),
 C47(H47), C47(H47A)
8.b Secondary CH2 refined with riding coordinates:
 C25(H25A,H25B), C103(H10D,H10E)
8.c Aromatic/amide H refined with riding coordinates:
 N1(H1), N4(H4), N6(H6), N14(H14), N7(H7), N15(H15), N9(H9), N19(H19B),
 C24(H24), C84(H84), C26(H26), C66(H66), C42(H42), C88(H88), C7(H7A), C60(H60),
 C74(H74), C54(H54), C71(H71), C16(H16), C94(H94), C44(H44), N13(H13B),
 C70(H70), C58(H58), C69(H69), C39(H39), C35(H35), C104(H104), C77(H77),
 C45(H45), C5(H5), C21(H21), C93(H93), C67(H67), C85(H85), C65(H65), C100(H100),
  C41(H41), C108(H108), C11(H11), C87(H87), C99(H99), C107(H107), C83(H83),
 C95(H95), C73(H73), C19(H19), C61(H61), C31(H31), C3(H3), C91(H91), C59(H59),
 C106(H106), C43(H43), C97(H97), C102(H102), C52(H52), C51(H51), C63(H63),
 C49(H49), C98(H98), C101(H101), C105(H105), C9(H9A), C80(H80), C2(H2),
 C109(H109), C111(H111), C53(H53), C33(H33), C13(H13), C97A(H97A), C63A(H63A),
 C51A(H51A), C52A(H52A), C113(H113), C1A(H1A), C53A(H53A), C33A(H33A),
 C13A(H13A), C114(H114), C88A(H88A), C7A(H7AA), C60A(H60A), C74A(H74A),
 C42A(H42A), C80A(H80A), C2A(H2A), C115(H115), C1B(H1B), C9A(H9AA), C116(H116),
 C83A(H83A), C11A(H11B), C87A(H87A), C99A(H99A), C93A(H93A), C67A(H67A),
 C85A(H85A), C5A(H5A), C21A(H21A), C95A(H95A), C73A(H73A), C19A(H19A),
 C61A(H61A), C31A(H31A)
8.d Fitted pentagon refined as free rotating group:
 C24(C14,C84,N17,N11), C26(C30,C66,N24,N22), C70(C38,C58,N2,N12), C69(C72,C39,
 N20,N5), C35(N21,N8,C104,C8), C77(C20,C45,N25,N27), C81(C65,N10,N16,C100),
 C41(N3,N18,C108,C34), C49(N26,N23,C98,C62)
8.e Fitted hexagon refined as free rotating group:
 C42(C88,C7,C60,C74,C22), C54(C71,C16,C48,C94,C44), C5(C21,C93,C67,C68,C85),
 C11(C87,C99,C107,C15,C83), C95(C73,C19,C50,C61,C31), C3(C91,C59,C29,C106,C43),
 C97(C102,C52,C40,C51,C63), C101(C105,C9,C80,C86,C2), C109(C111,C53,C92,C33,
 C13), C97A(C63A,C51A,C40A,C52A,C113), C1A(C53A,C92A,C33A,C13A,C114), C88A(C7A,
 C60A,C74A,C22A,C42A), C80A(C86A,C2A,C115,C1B,C9A), C116(C15A,C83A,C11A,C87A,
 C99A), C93A(C67A,C68A,C85A,C5A,C21A), C95A(C73A,C19A,C50A,C61A,C31A)
8.f Idealised Me refined as rotating group:
 C1(H1C,H1D,H1E), C10(H10A,H10B,H10C), C56(H56A,H56B,H56C), C82(H82A,H82B,
 H82C), C96(H96A,H96B,H96C), C17(H17A,H17B,H17C), C79(H79A,H79B,H79C), C89(H89A,
 H89B,H89C), C23(H23A,H23B,H23C), C27(H27A,H27B,H27C), C55(H55A,H55B,H55C)
8.g Idealised tetrahedral OH refined as rotating group:
 O2(H2B), O5(H5B)
;
_olex2_submission_special_instructions 'No special instructions were received'
_oxdiff_exptl_absorpt_empirical_details
;
Empirical correction (ABSPACK) includes:
- Absorption correction using spherical harmonics
- Frame scaling
;
_oxdiff_exptl_absorpt_empirical_full_max 1.752
_oxdiff_exptl_absorpt_empirical_full_min 0.741

loop_
_space_group_symop_operation_xyz
'x, y, z'
'-x, y+1/2, -z'

loop_
_atom_site_label
_atom_site_type_symbol
_atom_site_fract_x
_atom_site_fract_y
_atom_site_fract_z
_atom_site_U_iso_or_equiv
_atom_site_adp_type
_atom_site_occupancy
_atom_site_site_symmetry_order
_atom_site_calc_flag
_atom_site_refinement_flags_posn
_atom_site_refinement_flags_adp
_atom_site_refinement_flags_occupancy
_atom_site_disorder_assembly
_atom_site_disorder_group
Cu1 Cu 0.6234(3) 0.40909(15) 0.27374(7) 0.0285(5) Uani 1 1 d D U . . .
Cu4 Cu 0.9195(3) 0.60687(15) 0.26257(6) 0.0269(5) Uani 1 1 d D . . . .
Cu6 Cu 1.2232(3) 0.44061(14) 0.20623(7) 0.0286(5) Uani 1 1 d D . . . .
Cu8 Cu 0.9639(3) 0.45114(13) 0.29521(7) 0.0266(5) Uani 1 1 d D . . . .
Cu9 Cu 1.2124(3) 0.60128(14) 0.21659(7) 0.0275(5) Uani 1 1 d D . . . .
Cu5 Cu 0.6189(3) 0.56661(14) 0.30306(7) 0.0277(5) Uani 1 1 d D U . . .
Cu3 Cu 0.8768(3) 0.48581(13) 0.19881(7) 0.0272(5) Uani 1 1 d D . . . .
Cu7 Cu 1.3032(3) 0.50738(13) 0.29626(8) 0.0286(5) Uani 1 1 d D . . . .
Cu2 Cu 0.5404(3) 0.53386(13) 0.20898(7) 0.0278(5) Uani 1 1 d D . . . .
O1 O 1.1830(12) 0.1873(5) 0.2946(3) 0.030(3) Uani 1 1 d D . . . .
O4 O 0.3975(13) 0.8393(6) 0.2545(3) 0.031(3) Uani 1 1 d D . . . .
O6 O 0.6483(13) 0.3582(5) 0.4511(3) 0.030(3) Uani 1 1 d D . . . .
N1 N 1.2534(15) 0.8292(5) 0.3307(4) 0.028(3) Uani 1 1 d D . . . .
H1 H 1.309824 0.831148 0.311172 0.033 Uiso 1 1 calc R U . . .
O8 O 0.3584(12) 0.3101(7) 0.0949(3) 0.033(3) Uani 1 1 d D . . . .
O10 O 0.7629(12) 0.1942(6) 0.1845(3) 0.034(3) Uani 1 1 d D . . . .
N4 N 0.4648(15) 0.8335(6) 0.1911(3) 0.028(3) Uani 1 1 d D . . . .
H4 H 0.514984 0.811201 0.174416 0.033 Uiso 1 1 calc R U . . .
O11 O 1.1736(13) 0.7644(6) 0.3800(3) 0.032(3) Uani 1 1 d D . . . .
N6 N 1.2947(14) 0.2246(7) 0.3554(3) 0.026(3) Uani 1 1 d D . . . .
H6 H 1.351603 0.255617 0.368906 0.032 Uiso 1 1 calc R U . . .
O3 O 0.6133(13) 0.7694(5) 0.1285(3) 0.032(3) Uani 1 1 d D . . . .
O7 O 0.9155(14) 0.5842(6) 0.4530(3) 0.037(3) Uani 1 1 d D . . . .
N14 N 0.9259(14) 0.1636(5) 0.2387(4) 0.027(3) Uani 1 1 d D . . . .
H14 H 1.002099 0.175689 0.256564 0.032 Uiso 1 1 calc R U . . .
N7 N 0.5196(16) 0.2344(5) 0.1277(4) 0.032(3) Uani 1 1 d D . . . .
H7 H 0.596391 0.228104 0.146536 0.039 Uiso 1 1 calc R U . . .
C1 C 1.2709(18) 0.9517(8) 0.3295(5) 0.033(4) Uani 1 1 d D . . . .
H1C H 1.256704 0.951232 0.299657 0.040 Uiso 1 1 calc R U . . .
H1D H 1.377013 0.948183 0.339568 0.040 Uiso 1 1 calc R U . . .
H1E H 1.231656 0.994535 0.339092 0.040 Uiso 1 1 calc R U . . .
C4 C 1.2494(16) 0.2334(4) 0.3156(3) 0.026(3) Uani 1 1 d D . . . .
N15 N 0.7636(14) 0.4594(6) 0.4673(3) 0.026(3) Uani 1 1 d D . . . .
H15 H 0.823231 0.490432 0.459203 0.031 Uiso 1 1 calc R U . . .
C6 C 0.8737(11) 0.0929(6) 0.2382(4) 0.027(3) Uani 1 1 d D . . . .
H6A H 0.857270 0.075631 0.209555 0.033 Uiso 0.25(9) 1 calc R U P A 1
H6B H 0.861418 0.075976 0.209480 0.033 Uiso 0.75(9) 1 calc R U P A 2
N9 N 0.7137(15) 0.7092(7) 0.0800(3) 0.030(3) Uani 1 1 d D . . . .
H9 H 0.777550 0.677361 0.075212 0.036 Uiso 1 1 calc R U . . .
N19 N 1.0208(16) 0.6822(6) 0.4343(4) 0.031(3) Uani 1 1 d D . . . .
H19B H 1.083144 0.699576 0.418933 0.038 Uiso 1 1 calc R U . . .
O2 O 1.3625(15) 0.3393(8) 0.4172(4) 0.042(3) Uani 1 1 d . . . . .
H2B H 1.451766 0.336807 0.427683 0.063 Uiso 1 1 calc R U . . .
O9 O 0.8951(12) 0.5993(6) 0.0520(3) 0.034(3) Uani 1 1 d D . . . .
O5 O 1.0929(18) 0.3578(8) 0.0582(5) 0.056(4) Uani 1 1 d . . . . .
H5B H 1.166201 0.346044 0.074966 0.084 Uiso 1 1 calc R U . . .
C10 C 0.469(2) 0.9288(9) 0.1447(4) 0.032(4) Uani 1 1 d D . . . .
H10A H 0.476514 0.894404 0.123575 0.039 Uiso 1 1 calc R U . . .
H10B H 0.569233 0.943844 0.156080 0.039 Uiso 1 1 calc R U . . .
H10C H 0.412173 0.968136 0.132816 0.039 Uiso 1 1 calc R U . . .
C12 C 1.2259(16) 0.7689(4) 0.3473(3) 0.026(3) Uani 1 1 d D . . . .
C18 C 1.1894(11) 0.8918(6) 0.3450(4) 0.031(4) Uani 1 1 d D . . . .
H18 H 1.206545 0.892228 0.375425 0.038 Uiso 1 1 calc R U . . .
C24 C 0.6657(12) 0.5000(3) 0.3832(2) 0.028(3) Uani 1 1 d DG U . . .
H24 H 0.663451 0.539912 0.399470 0.033 Uiso 1 1 calc R U . . .
C14 C 0.6893(12) 0.4320(4) 0.39788(13) 0.024(3) Uani 1 1 d DG U . . .
C84 C 0.6842(12) 0.3878(3) 0.3638(2) 0.027(3) Uani 1 1 d DG U . . .
H84 H 0.696555 0.339567 0.364674 0.033 Uiso 1 1 calc R U . . .
N17 N 0.6575(11) 0.4284(4) 0.32803(14) 0.026(2) Uani 1 1 d DG U . . .
N11 N 0.6461(10) 0.4978(4) 0.3401(2) 0.026(2) Uani 1 1 d DG U . . .
C26 C 0.7654(11) 0.6005(4) 0.14386(19) 0.023(3) Uani 1 1 d DG . . . .
H26 H 0.730816 0.575347 0.119949 0.028 Uiso 1 1 calc R U . . .
C30 C 0.7598(11) 0.6727(3) 0.1482(2) 0.025(3) Uani 1 1 d DG . . . .
C66 C 0.8227(12) 0.6894(3) 0.1886(2) 0.023(3) Uani 1 1 d DG . . . .
H66 H 0.833159 0.734074 0.199841 0.028 Uiso 1 1 calc R U . . .
N24 N 0.8671(11) 0.6275(4) 0.20911(15) 0.025(3) Uani 1 1 d DG . . . .
N22 N 0.8317(12) 0.5726(3) 0.1815(2) 0.025(3) Uani 1 1 d DG . . . .
C28 C 0.4558(18) 0.8078(4) 0.2282(3) 0.029(3) Uani 1 1 d D . . . .
C32 C 0.3923(11) 0.8981(6) 0.1781(4) 0.033(4) Uani 1 1 d D . . . .
H32 H 0.398699 0.930368 0.201630 0.039 Uiso 0.39(5) 1 calc R U P B 1
H32A H 0.404062 0.930226 0.201743 0.039 Uiso 0.61(5) 1 calc R U P B 2
C36 C 0.8608(16) 0.2105(4) 0.2128(4) 0.027(3) Uani 1 1 d D . . . .
C42 C 0.614(5) 0.048(3) 0.241(3) 0.037(4) Uani 0.25(9) 1 d DG U P A 1
H42 H 0.627279 0.017665 0.219313 0.044 Uiso 0.25(9) 1 calc R U P A 1
C88 C 0.482(5) 0.047(4) 0.258(3) 0.038(4) Uani 0.25(9) 1 d DG U P A 1
H88 H 0.405119 0.016023 0.247617 0.046 Uiso 0.25(9) 1 calc R U P A 1
C7 C 0.463(5) 0.091(4) 0.289(2) 0.040(4) Uani 0.25(9) 1 d DG U P A 1
H7A H 0.372365 0.090450 0.300920 0.048 Uiso 0.25(9) 1 calc R U P A 1
C60 C 0.575(5) 0.136(5) 0.3043(19) 0.039(4) Uani 0.25(9) 1 d DG U P A 1
H60 H 0.561768 0.166520 0.325918 0.046 Uiso 0.25(9) 1 calc R U P A 1
C74 C 0.707(5) 0.137(4) 0.287(2) 0.037(4) Uani 0.25(9) 1 d DG U P A 1
H74 H 0.783928 0.168163 0.297614 0.044 Uiso 0.25(9) 1 calc R U P A 1
C22 C 0.726(3) 0.093(3) 0.2558(17) 0.036(4) Uani 0.25(9) 1 d DG U P A 1
C46 C 0.4545(14) 0.2960(5) 0.1242(3) 0.026(3) Uani 1 1 d D . . . .
C54 C 0.7191(9) 0.9055(8) 0.3050(4) 0.050(5) Uani 1 1 d G . . . .
H54 H 0.615577 0.909323 0.296094 0.060 Uiso 1 1 calc R U . . .
C71 C 0.7786(11) 0.9307(8) 0.3429(4) 0.052(6) Uani 1 1 d G . . . .
H71 H 0.715802 0.951674 0.359902 0.062 Uiso 1 1 calc R U . . .
C16 C 0.9301(12) 0.9251(7) 0.3558(3) 0.038(4) Uani 1 1 d G . . . .
H16 H 0.970777 0.942247 0.381719 0.046 Uiso 1 1 calc R U . . .
C48 C 1.0220(9) 0.8943(7) 0.3309(3) 0.031(4) Uani 1 1 d DG . . . .
C94 C 0.9625(12) 0.8691(7) 0.2930(3) 0.042(5) Uani 1 1 d G . . . .
H94 H 1.025307 0.848118 0.275921 0.051 Uiso 1 1 calc R U . . .
C44 C 0.8110(13) 0.8747(7) 0.2800(3) 0.048(5) Uani 1 1 d G . . . .
H44 H 0.770331 0.857544 0.254103 0.058 Uiso 1 1 calc R U . . .
C56 C 0.9902(18) 0.0495(9) 0.2633(5) 0.033(4) Uani 1 1 d D . . . .
H56A H 1.089195 0.063926 0.258107 0.050 Uiso 1 1 calc R U . . .
H56B H 0.974887 0.001314 0.255754 0.050 Uiso 1 1 calc R U . . .
H56C H 0.981850 0.055314 0.292219 0.050 Uiso 1 1 calc R U . . .
N13 N 0.9687(15) 0.4931(7) 0.0364(3) 0.033(3) Uani 1 1 d D . . . .
H13B H 1.024709 0.457648 0.044400 0.040 Uiso 1 1 calc R U . . .
C64 C 0.9689(16) 0.5467(6) 0.0617(3) 0.030(3) Uani 1 1 d D . . . .
C70 C 0.4940(12) 0.6848(4) 0.20539(17) 0.027(3) Uani 1 1 d DG . . . .
H70 H 0.460852 0.690055 0.177156 0.032 Uiso 1 1 calc R U . . .
C38 C 0.5080(13) 0.7380(2) 0.2349(3) 0.024(3) Uani 1 1 d DG . . . .
C58 C 0.5609(12) 0.7085(4) 0.27322(18) 0.024(3) Uani 1 1 d DG . . . .
H58 H 0.580313 0.732352 0.298331 0.029 Uiso 1 1 calc R U . . .
N2 N 0.5795(12) 0.6372(4) 0.2675(2) 0.029(3) Uani 1 1 d DG . . . .
N12 N 0.5382(12) 0.6226(3) 0.2255(3) 0.029(3) Uani 1 1 d DG . . . .
C76 C 0.9720(19) 0.6179(6) 0.4271(3) 0.031(4) Uani 1 1 d D . . . .
C78 C 0.6350(12) 0.7478(7) 0.0460(4) 0.031(4) Uani 1 1 d D . . . .
H78 H 0.616562 0.795482 0.054979 0.037 Uiso 0.48(7) 1 calc R U P C 1
H78A H 0.623651 0.795845 0.055420 0.037 Uiso 0.52(7) 1 calc R U P C 2
C82 C 0.5843(19) 0.1222(9) 0.1036(6) 0.039(4) Uani 1 1 d D . . . .
H82A H 0.677845 0.142094 0.097537 0.059 Uiso 1 1 calc R U . . .
H82B H 0.552347 0.086255 0.083706 0.059 Uiso 1 1 calc R U . . .
H82C H 0.598782 0.102562 0.130979 0.059 Uiso 1 1 calc R U . . .
C90 C 0.6991(16) 0.4136(6) 0.4405(2) 0.027(3) Uani 1 1 d D . . . .
C96 C 0.730(2) 0.7497(10) 0.0120(4) 0.038(4) Uani 1 1 d D . . . .
H96A H 0.821455 0.775381 0.020877 0.056 Uiso 1 1 calc R U . . .
H96B H 0.675272 0.772110 -0.011897 0.056 Uiso 1 1 calc R U . . .
H96C H 0.755619 0.702908 0.004841 0.056 Uiso 1 1 calc R U . . .
C110 C 0.6907(16) 0.7214(6) 0.1184(3) 0.029(3) Uani 1 1 d D . . . .
C112 C 0.4667(12) 0.1774(6) 0.1012(4) 0.029(3) Uani 1 1 d D . . . .
H112 H 0.447428 0.194521 0.072537 0.035 Uiso 0.70(12) 1 calc R U P D 1
H11A H 0.452739 0.195199 0.072649 0.035 Uiso 0.30(12) 1 calc R U P D 2
C57 C 0.8804(11) 0.4906(8) -0.0038(3) 0.033(4) Uani 1 1 d D . . . .
H57 H 0.875563 0.538069 -0.015150 0.040 Uiso 1 1 calc R U . . .
C17 C 0.8633(17) 0.4951(10) 0.5358(4) 0.036(4) Uani 1 1 d D . . . .
H17A H 0.957648 0.473501 0.531834 0.055 Uiso 1 1 calc R U . . .
H17B H 0.849136 0.491808 0.564442 0.055 Uiso 1 1 calc R U . . .
H17C H 0.864917 0.543345 0.527796 0.055 Uiso 1 1 calc R U . . .
C69 C 0.9545(12) 0.6332(3) 0.3509(2) 0.026(3) Uani 1 1 d DG . . . .
H69 H 0.937913 0.681205 0.350000 0.031 Uiso 1 1 calc R U . . .
C72 C 0.9839(13) 0.5926(4) 0.38654(14) 0.028(3) Uani 1 1 d DG . . . .
C39 C 1.0018(13) 0.5238(3) 0.3744(2) 0.026(3) Uani 1 1 d DG . . . .
H39 H 1.022446 0.485708 0.392096 0.031 Uiso 1 1 calc R U . . .
N20 N 0.9835(11) 0.5218(3) 0.3313(2) 0.027(3) Uani 1 1 d DG . . . .
N5 N 0.9543(11) 0.5894(4) 0.31669(13) 0.030(3) Uani 1 1 d DG . . . .
C35 C 1.2514(12) 0.3133(3) 0.2557(2) 0.027(3) Uani 1 1 d DG . . . .
H35 H 1.228567 0.280500 0.234621 0.032 Uiso 1 1 calc R U . . .
N21 N 1.2671(11) 0.3849(4) 0.25023(19) 0.027(3) Uani 1 1 d DG . . . .
N8 N 1.3012(11) 0.4152(2) 0.2893(3) 0.030(3) Uani 1 1 d DG . . . .
C104 C 1.3066(13) 0.3624(4) 0.31881(15) 0.027(3) Uani 1 1 d DG . . . .
H104 H 1.327178 0.368205 0.347442 0.032 Uiso 1 1 calc R U . . .
C8 C 1.2758(13) 0.2994(3) 0.2980(2) 0.026(3) Uani 1 1 d DG . . . .
C37 C 0.7370(12) 0.4589(8) 0.5098(3) 0.029(4) Uani 1 1 d D . . . .
H37 H 0.736491 0.410186 0.518894 0.035 Uiso 0.58(9) 1 calc R U P E 1
H37A H 0.730165 0.410630 0.519270 0.035 Uiso 0.42(9) 1 calc R U P E 2
C75 C 1.2504(11) 0.1640(7) 0.3765(4) 0.031(4) Uani 1 1 d D . . . .
H75 H 1.246629 0.123703 0.357814 0.037 Uiso 0.70(11) 1 calc R U P F 1
H75A H 1.254166 0.124271 0.357676 0.037 Uiso 0.30(11) 1 calc R U P F 2
C77 C 1.2165(13) 0.7070(3) 0.2798(2) 0.029(3) Uani 1 1 d DG . . . .
H77 H 1.184939 0.744347 0.262494 0.034 Uiso 1 1 calc R U . . .
C20 C 1.2500(13) 0.7095(3) 0.3229(2) 0.028(3) Uani 1 1 d DG . . . .
C45 C 1.2926(13) 0.6429(4) 0.33690(16) 0.032(4) Uani 1 1 d DG . . . .
H45 H 1.320948 0.629834 0.364440 0.038 Uiso 1 1 calc R U . . .
N25 N 1.2854(11) 0.5991(2) 0.3025(3) 0.027(3) Uani 1 1 d DG . . . .
N27 N 1.2383(12) 0.6387(4) 0.26728(16) 0.028(3) Uani 1 1 d DG . . . .
C79 C 1.3654(18) 0.1509(11) 0.4132(5) 0.040(4) Uani 1 1 d D . . . .
H79A H 1.460699 0.139722 0.404095 0.060 Uiso 1 1 calc R U . . .
H79B H 1.333238 0.112520 0.428901 0.060 Uiso 1 1 calc R U . . .
H79C H 1.376595 0.191932 0.430287 0.060 Uiso 1 1 calc R U . . .
C5 C 0.918(3) 0.2436(19) 0.4185(9) 0.032(4) Uani 0.70(11) 1 d DG U P F 1
H5 H 0.891211 0.285511 0.430112 0.039 Uiso 0.70(11) 1 calc R U P F 1
C21 C 0.8173(17) 0.190(2) 0.4137(8) 0.033(4) Uani 0.70(11) 1 d DG U P F 1
H21 H 0.721977 0.194712 0.422016 0.039 Uiso 0.70(11) 1 calc R U P F 1
C93 C 0.8564(18) 0.128(2) 0.3967(9) 0.033(4) Uani 0.70(11) 1 d DG U P F 1
H93 H 0.787655 0.091555 0.393407 0.039 Uiso 0.70(11) 1 calc R U P F 1
C67 C 0.996(2) 0.1211(16) 0.3845(11) 0.031(4) Uani 0.70(11) 1 d DG U P F 1
H67 H 1.022567 0.079195 0.372895 0.037 Uiso 0.70(11) 1 calc R U P F 1
C68 C 1.0964(19) 0.1750(13) 0.3893(12) 0.029(3) Uani 0.70(11) 1 d DG U P F 1
C85 C 1.057(3) 0.2363(13) 0.4063(11) 0.031(4) Uani 0.70(11) 1 d DG U P F 1
H85 H 1.126128 0.273150 0.409600 0.038 Uiso 0.70(11) 1 calc R U P F 1
C81 C 1.0539(11) 0.5391(4) 0.10168(17) 0.026(3) Uani 1 1 d DG . . . .
C65 C 1.0976(13) 0.5943(3) 0.1285(2) 0.031(4) Uani 1 1 d DG . . . .
H65 H 1.082447 0.641497 0.122594 0.037 Uiso 1 1 calc R U . . .
N10 N 1.1678(12) 0.5664(4) 0.16575(17) 0.031(3) Uani 1 1 d DG . . . .
N16 N 1.1675(11) 0.4940(4) 0.16193(19) 0.028(3) Uani 1 1 d DG . . . .
C100 C 1.0972(11) 0.4772(3) 0.1223(2) 0.024(3) Uani 1 1 d DG . . . .
H100 H 1.081747 0.432301 0.111556 0.029 Uiso 1 1 calc R U . . .
C41 C 0.8875(13) 0.3353(4) 0.19406(16) 0.031(4) Uani 1 1 d DG . . . .
H41 H 0.870312 0.330332 0.165332 0.038 Uiso 1 1 calc R U . . .
N3 N 0.9115(11) 0.3979(3) 0.2157(3) 0.027(3) Uani 1 1 d DG . . . .
N18 N 0.9326(11) 0.3827(4) 0.2579(2) 0.031(3) Uani 1 1 d DG . . . .
C108 C 0.9216(13) 0.3107(4) 0.26240(19) 0.029(4) Uani 1 1 d DG . . . .
H108 H 0.931207 0.286411 0.287417 0.035 Uiso 1 1 calc R U . . .
C34 C 0.8937(14) 0.2814(2) 0.2229(3) 0.027(3) Uani 1 1 d DG . . . .
C11 C 0.396(3) 0.5747(16) 0.4977(13) 0.033(4) Uani 0.58(9) 1 d DG U P E 1
H11 H 0.360703 0.614734 0.483187 0.039 Uiso 0.58(9) 1 calc R U P E 1
C87 C 0.3065(18) 0.542(2) 0.5226(13) 0.034(4) Uani 0.58(9) 1 d DG U P E 1
H87 H 0.210772 0.559518 0.525153 0.040 Uiso 0.58(9) 1 calc R U P E 1
C99 C 0.358(3) 0.483(2) 0.5438(13) 0.038(4) Uani 0.58(9) 1 d DG U P E 1
H99 H 0.296642 0.460944 0.560885 0.045 Uiso 0.58(9) 1 calc R U P E 1
C107 C 0.498(3) 0.4576(19) 0.5401(14) 0.036(4) Uani 0.58(9) 1 d DG U P E 1
H107 H 0.532444 0.417587 0.554653 0.043 Uiso 0.58(9) 1 calc R U P E 1
C15 C 0.587(3) 0.490(2) 0.5152(16) 0.033(4) Uani 0.58(9) 1 d DG U P E 1
C83 C 0.536(3) 0.5490(18) 0.4940(14) 0.032(4) Uani 0.58(9) 1 d DG U P E 1
H83 H 0.596510 0.571376 0.476954 0.038 Uiso 0.58(9) 1 calc R U P E 1
C89 C 0.959(2) 0.4462(11) -0.0315(5) 0.046(5) Uani 1 1 d D . . . .
H89A H 1.062854 0.461047 -0.030142 0.069 Uiso 1 1 calc R U . . .
H89B H 0.909875 0.450537 -0.059560 0.069 Uiso 1 1 calc R U . . .
H89C H 0.956257 0.398372 -0.022859 0.069 Uiso 1 1 calc R U . . .
C23 C 1.074(2) 0.7861(9) 0.4735(6) 0.041(5) Uani 1 1 d D . . . .
H23A H 1.177180 0.771120 0.480572 0.062 Uiso 1 1 calc R U . . .
H23B H 1.044702 0.813769 0.495707 0.062 Uiso 1 1 calc R U . . .
H23C H 1.065175 0.813599 0.448562 0.062 Uiso 1 1 calc R U . . .
C47 C 0.9738(11) 0.7242(7) 0.4667(4) 0.034(4) Uani 1 1 d D . . . .
H47 H 0.988439 0.696397 0.492216 0.040 Uiso 0.63(9) 1 calc R U P G 1
H47A H 0.981498 0.696743 0.492316 0.040 Uiso 0.37(9) 1 calc R U P G 2
C95 C 0.0541(19) 0.1059(17) 0.1365(13) 0.037(4) Uani 0.70(12) 1 d DG U P D 1
H95 H -0.036926 0.090559 0.144400 0.044 Uiso 0.70(12) 1 calc R U P D 1
C73 C 0.170(3) 0.125(2) 0.1659(10) 0.038(4) Uani 0.70(12) 1 d DG U P D 1
H73 H 0.158607 0.123289 0.193902 0.046 Uiso 0.70(12) 1 calc R U P D 1
C19 C 0.304(2) 0.148(2) 0.1544(7) 0.037(4) Uani 0.70(12) 1 d DG U P D 1
H19 H 0.382897 0.161078 0.174452 0.045 Uiso 0.70(12) 1 calc R U P D 1
C50 C 0.321(2) 0.151(2) 0.1134(7) 0.034(3) Uani 0.70(12) 1 d DG U P D 1
C61 C 0.204(2) 0.131(2) 0.0840(9) 0.035(4) Uani 0.70(12) 1 d DG U P D 1
H61 H 0.216127 0.133407 0.055996 0.042 Uiso 0.70(12) 1 calc R U P D 1
C31 C 0.0712(18) 0.1089(17) 0.0955(12) 0.035(4) Uani 0.70(12) 1 d DG U P D 1
H31 H -0.008165 0.095618 0.075446 0.042 Uiso 0.70(12) 1 calc R U P D 1
C3 C 0.4311(10) 0.4227(8) -0.0002(4) 0.047(5) Uani 1 1 d G . . . .
H3 H 0.332064 0.407349 0.000050 0.057 Uiso 1 1 calc R U . . .
C91 C 0.5355(14) 0.4148(8) 0.0342(3) 0.054(6) Uani 1 1 d G . . . .
H91 H 0.507781 0.394133 0.057929 0.065 Uiso 1 1 calc R U . . .
C59 C 0.6804(12) 0.4373(8) 0.0338(3) 0.044(5) Uani 1 1 d G . . . .
H59 H 0.751734 0.431885 0.057278 0.053 Uiso 1 1 calc R U . . .
C29 C 0.7209(9) 0.4675(7) -0.0010(3) 0.033(4) Uani 1 1 d DG . . . .
C106 C 0.6166(12) 0.4754(7) -0.0354(3) 0.039(4) Uani 1 1 d G . . . .
H106 H 0.644259 0.496070 -0.059130 0.047 Uiso 1 1 calc R U . . .
C43 C 0.4716(11) 0.4530(7) -0.0350(3) 0.046(5) Uani 1 1 d G . . . .
H43 H 0.400303 0.458318 -0.058480 0.055 Uiso 1 1 calc R U . . .
C97 C -0.067(2) 0.864(2) 0.1311(15) 0.044(4) Uani 0.39(5) 1 d DG U P B 1
H97 H -0.168260 0.857679 0.120187 0.052 Uiso 0.39(5) 1 calc R U P B 1
C102 C 0.039(3) 0.817(2) 0.1221(13) 0.043(4) Uani 0.39(5) 1 d DG U P B 1
H102 H 0.010438 0.778993 0.105076 0.052 Uiso 0.39(5) 1 calc R U P B 1
C52 C 0.187(2) 0.826(2) 0.1380(15) 0.042(4) Uani 0.39(5) 1 d DG U P B 1
H52 H 0.259902 0.794249 0.131871 0.051 Uiso 0.39(5) 1 calc R U P B 1
C40 C 0.2294(15) 0.8820(19) 0.1629(14) 0.041(4) Uani 0.39(5) 1 d DG U P B 1
C51 C 0.123(3) 0.9287(18) 0.1719(15) 0.043(4) Uani 0.39(5) 1 d DG U P B 1
H51 H 0.151976 0.966876 0.188886 0.052 Uiso 0.39(5) 1 calc R U P B 1
C63 C -0.025(2) 0.920(2) 0.1560(18) 0.044(4) Uani 0.39(5) 1 d DG U P B 1
H63 H -0.097491 0.951622 0.162093 0.052 Uiso 0.39(5) 1 calc R U P B 1
C49 C 0.4927(12) 0.4167(4) 0.15280(18) 0.026(3) Uani 1 1 d DG . . . .
H49 H 0.463038 0.441387 0.128400 0.031 Uiso 1 1 calc R U . . .
N26 N 0.5396(12) 0.4456(3) 0.1917(2) 0.029(3) Uani 1 1 d DG . . . .
N23 N 0.5739(11) 0.3912(4) 0.21972(14) 0.028(3) Uani 1 1 d DG . . . .
C98 C 0.5482(13) 0.3286(3) 0.1982(2) 0.030(4) Uani 1 1 d DG . . . .
H98 H 0.562183 0.283986 0.209430 0.036 Uiso 1 1 calc R U . . .
C62 C 0.4981(13) 0.3444(4) 0.1568(2) 0.026(3) Uani 1 1 d DG . . . .
C25 C 0.995(3) 0.3047(13) 0.0521(8) 0.059(6) Uani 1 1 d . . . . .
H25A H 1.047207 0.263937 0.043576 0.071 Uiso 1 1 calc R U . . .
H25B H 0.915917 0.316758 0.029588 0.071 Uiso 1 1 calc R U . . .
C101 C 0.598(3) 0.781(2) 0.4115(9) 0.038(5) Uani 0.63(9) 1 d DG U P G 1
H101 H 0.556524 0.797415 0.385523 0.046 Uiso 0.63(9) 1 calc R U P G 1
C105 C 0.5074(14) 0.772(2) 0.4418(12) 0.037(5) Uani 0.63(9) 1 d DG U P G 1
H105 H 0.404638 0.782808 0.436447 0.044 Uiso 0.63(9) 1 calc R U P G 1
C9 C 0.5675(18) 0.748(2) 0.4798(11) 0.037(4) Uani 0.63(9) 1 d DG U P G 1
H9A H 0.505822 0.741857 0.500508 0.045 Uiso 0.63(9) 1 calc R U P G 1
C80 C 0.718(2) 0.732(3) 0.4876(8) 0.038(4) Uani 0.63(9) 1 d DG U P G 1
H80 H 0.758892 0.715514 0.513646 0.045 Uiso 0.63(9) 1 calc R U P G 1
C86 C 0.8080(16) 0.741(3) 0.4574(8) 0.035(4) Uani 0.63(9) 1 d DG U P G 1
C2 C 0.748(3) 0.765(2) 0.4193(7) 0.037(4) Uani 0.63(9) 1 d DG U P G 1
H2 H 0.809598 0.771071 0.398661 0.045 Uiso 0.63(9) 1 calc R U P G 1
C103 C 1.301(2) 0.4054(13) 0.4276(7) 0.053(5) Uani 1 1 d . . . . .
H10D H 1.380242 0.432753 0.443334 0.063 Uiso 1 1 calc R U . . .
H10E H 1.266335 0.430550 0.402183 0.063 Uiso 1 1 calc R U . . .
C27 C 0.923(5) 0.2867(17) 0.0890(10) 0.093(11) Uani 1 1 d . . . . .
H27A H 0.847310 0.251475 0.081754 0.139 Uiso 1 1 calc R U . . .
H27B H 0.876794 0.327533 0.098828 0.139 Uiso 1 1 calc R U . . .
H27C H 0.998746 0.269173 0.110349 0.139 Uiso 1 1 calc R U . . .
C109 C 0.218(3) 0.644(2) 0.0122(11) 0.037(4) Uani 0.48(7) 1 d DG U P C 1
H109 H 0.126480 0.620733 0.005204 0.045 Uiso 0.48(7) 1 calc R U P C 1
C111 C 0.350(4) 0.6135(16) 0.0047(12) 0.038(4) Uani 0.48(7) 1 d DG U P C 1
H111 H 0.348288 0.569477 -0.007471 0.045 Uiso 0.48(7) 1 calc R U P C 1
C53 C 0.484(3) 0.6475(16) 0.0150(13) 0.038(4) Uani 0.48(7) 1 d DG U P C 1
H53 H 0.574136 0.626688 0.009848 0.046 Uiso 0.48(7) 1 calc R U P C 1
C92 C 0.4865(18) 0.7119(17) 0.0328(14) 0.035(4) Uani 0.48(7) 1 d DG U P C 1
C33 C 0.355(2) 0.742(2) 0.0403(14) 0.036(4) Uani 0.48(7) 1 d DG U P C 1
H33 H 0.356373 0.786414 0.052516 0.043 Uiso 0.48(7) 1 calc R U P C 1
C13 C 0.2206(19) 0.708(3) 0.0301(11) 0.036(4) Uani 0.48(7) 1 d DG U P C 1
H13 H 0.130523 0.729203 0.035198 0.044 Uiso 0.48(7) 1 calc R U P C 1
C55 C 1.178(3) 0.3995(15) 0.4510(7) 0.064(7) Uani 1 1 d . . . . .
H55A H 1.093295 0.378522 0.434151 0.097 Uiso 1 1 calc R U . . .
H55B H 1.150698 0.445018 0.459721 0.097 Uiso 1 1 calc R U . . .
H55C H 1.208186 0.370778 0.474920 0.097 Uiso 1 1 calc R U . . .
C97A C -0.0776(12) 0.8664(14) 0.1448(10) 0.044(4) Uani 0.61(5) 1 d DG U P B 2
H97A H -0.181411 0.859690 0.137842 0.053 Uiso 0.61(5) 1 calc R U P B 2
C63A C -0.0246(17) 0.9120(14) 0.1755(11) 0.043(4) Uani 0.61(5) 1 d DG U P B 2
H63A H -0.092315 0.936459 0.189561 0.052 Uiso 0.61(5) 1 calc R U P B 2
C51A C 0.1273(19) 0.9219(12) 0.1856(9) 0.042(4) Uani 0.61(5) 1 d DG U P B 2
H51A H 0.163481 0.953055 0.206606 0.051 Uiso 0.61(5) 1 calc R U P B 2
C40A C 0.2263(11) 0.8861(13) 0.1650(8) 0.041(4) Uani 0.61(5) 1 d DG U P B 2
C52A C 0.1734(18) 0.8405(15) 0.1343(8) 0.042(4) Uani 0.61(5) 1 d DG U P B 2
H52A H 0.241089 0.816114 0.120214 0.050 Uiso 0.61(5) 1 calc R U P B 2
C113 C 0.021(2) 0.8307(15) 0.1242(8) 0.043(4) Uani 0.61(5) 1 d DG U P B 2
H113 H -0.014707 0.799516 0.103168 0.052 Uiso 0.61(5) 1 calc R U P B 2
C1A C 0.314(4) 0.6247(16) 0.0128(11) 0.037(4) Uani 0.52(7) 1 d DG U P C 2
H1A H 0.299518 0.578841 0.003688 0.045 Uiso 0.52(7) 1 calc R U P C 2
C53A C 0.457(3) 0.6512(14) 0.0207(12) 0.037(4) Uani 0.52(7) 1 d DG U P C 2
H53A H 0.540181 0.623323 0.017067 0.045 Uiso 0.52(7) 1 calc R U P C 2
C92A C 0.4791(15) 0.7183(15) 0.0340(13) 0.035(4) Uani 0.52(7) 1 d DG U P C 2
C33A C 0.358(2) 0.7591(17) 0.0393(13) 0.036(4) Uani 0.52(7) 1 d DG U P C 2
H33A H 0.372706 0.804949 0.048401 0.044 Uiso 0.52(7) 1 calc R U P C 2
C13A C 0.2149(17) 0.733(2) 0.0314(11) 0.037(4) Uani 0.52(7) 1 d DG U P C 2
H13A H 0.132044 0.760468 0.035022 0.045 Uiso 0.52(7) 1 calc R U P C 2
C114 C 0.193(2) 0.665(2) 0.0181(10) 0.037(4) Uani 0.52(7) 1 d DG U P C 2
H114 H 0.095447 0.647415 0.012666 0.044 Uiso 0.52(7) 1 calc R U P C 2
C88A C 0.4648(16) 0.0576(15) 0.2447(11) 0.039(4) Uani 0.75(9) 1 d DG U P A 2
H88A H 0.381960 0.036803 0.228811 0.047 Uiso 0.75(9) 1 calc R U P A 2
C7A C 0.4487(16) 0.0870(12) 0.2820(8) 0.041(4) Uani 0.75(9) 1 d DG U P A 2
H7AA H 0.354895 0.086228 0.291614 0.050 Uiso 0.75(9) 1 calc R U P A 2
C60A C 0.5699(19) 0.1174(19) 0.3053(5) 0.038(4) Uani 0.75(9) 1 d DG U P A 2
H60A H 0.558875 0.137469 0.330758 0.046 Uiso 0.75(9) 1 calc R U P A 2
C74A C 0.7071(15) 0.1185(19) 0.2912(5) 0.036(4) Uani 0.75(9) 1 d DG U P A 2
H74A H 0.789920 0.139286 0.307100 0.043 Uiso 0.75(9) 1 calc R U P A 2
C22A C 0.7232(13) 0.0891(11) 0.2539(6) 0.035(3) Uani 0.75(9) 1 d DG U P A 2
C42A C 0.6020(17) 0.0587(15) 0.2306(9) 0.038(4) Uani 0.75(9) 1 d DG U P A 2
H42A H 0.613010 0.038621 0.205152 0.045 Uiso 0.75(9) 1 calc R U P A 2
C80A C 0.708(4) 0.739(4) 0.4814(16) 0.036(4) Uani 0.37(9) 1 d DG U P G 2
H80A H 0.736543 0.719642 0.507583 0.043 Uiso 0.37(9) 1 calc R U P G 2
C86A C 0.813(3) 0.748(4) 0.4551(14) 0.035(4) Uani 0.37(9) 1 d DG U P G 2
C2A C 0.772(4) 0.776(3) 0.4169(12) 0.037(5) Uani 0.37(9) 1 d DG U P G 2
H2A H 0.843500 0.782636 0.398864 0.045 Uiso 0.37(9) 1 calc R U P G 2
C115 C 0.625(5) 0.796(3) 0.4049(14) 0.038(5) Uani 0.37(9) 1 d DG U P G 2
H115 H 0.596725 0.815146 0.378753 0.046 Uiso 0.37(9) 1 calc R U P G 2
C1B C 0.520(3) 0.787(3) 0.4312(19) 0.038(5) Uani 0.37(9) 1 d DG U P G 2
H1B H 0.419857 0.799904 0.423057 0.045 Uiso 0.37(9) 1 calc R U P G 2
C9A C 0.562(3) 0.758(3) 0.4695(19) 0.037(5) Uani 0.37(9) 1 d DG U P G 2
H9AA H 0.489763 0.752152 0.487472 0.044 Uiso 0.37(9) 1 calc R U P G 2
C116 C 0.487(4) 0.467(3) 0.5343(18) 0.035(4) Uani 0.42(9) 1 d DG U P E 2
H116 H 0.511717 0.427205 0.550011 0.042 Uiso 0.42(9) 1 calc R U P E 2
C15A C 0.589(4) 0.495(3) 0.511(2) 0.033(4) Uani 0.42(9) 1 d DG U P E 2
C83A C 0.552(5) 0.554(3) 0.4883(19) 0.033(4) Uani 0.42(9) 1 d DG U P E 2
H83A H 0.621579 0.573108 0.472571 0.039 Uiso 0.42(9) 1 calc R U P E 2
C11A C 0.414(5) 0.584(2) 0.4884(17) 0.032(4) Uani 0.42(9) 1 d DG U P E 2
H11B H 0.388997 0.624370 0.472670 0.039 Uiso 0.42(9) 1 calc R U P E 2
C87A C 0.312(3) 0.556(3) 0.5114(18) 0.035(5) Uani 0.42(9) 1 d DG U P E 2
H87A H 0.217773 0.577050 0.511440 0.042 Uiso 0.42(9) 1 calc R U P E 2
C99A C 0.349(3) 0.498(3) 0.5344(17) 0.036(4) Uani 0.42(9) 1 d DG U P E 2
H99A H 0.279130 0.478468 0.550110 0.043 Uiso 0.42(9) 1 calc R U P E 2
C93A C 0.865(4) 0.108(4) 0.395(2) 0.032(4) Uani 0.30(11) 1 d DG U P F 2
H93A H 0.806996 0.067681 0.392220 0.039 Uiso 0.30(11) 1 calc R U P F 2
C67A C 1.007(5) 0.108(3) 0.383(3) 0.032(4) Uani 0.30(11) 1 d DG U P F 2
H67A H 1.045697 0.067595 0.373237 0.038 Uiso 0.30(11) 1 calc R U P F 2
C68A C 1.092(4) 0.168(3) 0.387(3) 0.030(4) Uani 0.30(11) 1 d DG U P F 2
C85A C 1.035(6) 0.227(3) 0.402(3) 0.031(4) Uani 0.30(11) 1 d DG U P F 2
H85A H 1.092815 0.267651 0.404527 0.037 Uiso 0.30(11) 1 calc R U P F 2
C5A C 0.893(6) 0.227(4) 0.413(2) 0.032(4) Uani 0.30(11) 1 d DG U P F 2
H5A H 0.854114 0.267738 0.423511 0.038 Uiso 0.30(11) 1 calc R U P F 2
C21A C 0.808(3) 0.168(5) 0.4097(19) 0.033(5) Uani 0.30(11) 1 d DG U P F 2
H21A H 0.711202 0.167754 0.417358 0.039 Uiso 0.30(11) 1 calc R U P F 2
C95A C 0.047(4) 0.095(4) 0.125(3) 0.037(5) Uani 0.30(12) 1 d DG U P D 2
H95A H -0.044828 0.076676 0.130547 0.045 Uiso 0.30(12) 1 calc R U P D 2
C73A C 0.158(5) 0.110(4) 0.157(2) 0.037(4) Uani 0.30(12) 1 d DG U P D 2
H73A H 0.141173 0.101431 0.184477 0.045 Uiso 0.30(12) 1 calc R U P D 2
C19A C 0.292(5) 0.137(4) 0.1495(15) 0.036(4) Uani 0.30(12) 1 d DG U P D 2
H19A H 0.367677 0.147332 0.171379 0.043 Uiso 0.30(12) 1 calc R U P D 2
C50A C 0.316(5) 0.150(6) 0.1097(14) 0.035(4) Uani 0.30(12) 1 d DG U P D 2
C61A C 0.206(5) 0.135(6) 0.0776(16) 0.036(4) Uani 0.30(12) 1 d DG U P D 2
H61A H 0.222184 0.143724 0.050419 0.043 Uiso 0.30(12) 1 calc R U P D 2
C31A C 0.071(4) 0.108(4) 0.085(2) 0.036(4) Uani 0.30(12) 1 d DG U P D 2
H31A H -0.004322 0.097823 0.063517 0.043 Uiso 0.30(12) 1 calc R U P D 2

loop_
_atom_site_aniso_label
_atom_site_aniso_U_11
_atom_site_aniso_U_22
_atom_site_aniso_U_33
_atom_site_aniso_U_23
_atom_site_aniso_U_13
_atom_site_aniso_U_12
Cu1 0.0251(11) 0.0325(15) 0.0282(11) -0.0027(11) 0.0045(9) -0.0011(10)
Cu4 0.0306(12) 0.0267(13) 0.0237(11) 0.0015(10) 0.0047(9) 0.0000(10)
Cu6 0.0313(12) 0.0257(14) 0.0297(12) 0.0045(10) 0.0075(9) 0.0023(10)
Cu8 0.0287(12) 0.0242(14) 0.0275(12) -0.0020(10) 0.0064(9) 0.0013(10)
Cu9 0.0291(12) 0.0245(13) 0.0283(11) 0.0001(10) 0.0021(9) -0.0043(10)
Cu5 0.0309(12) 0.0270(14) 0.0253(12) 0.0030(10) 0.0048(9) 0.0015(10)
Cu3 0.0305(12) 0.0243(14) 0.0274(12) 0.0039(10) 0.0059(10) 0.0003(10)
Cu7 0.0282(12) 0.0233(14) 0.0343(13) 0.0024(10) 0.0038(9) -0.0021(9)
Cu2 0.0308(12) 0.0225(14) 0.0306(12) -0.0033(10) 0.0059(9) 0.0013(10)
O1 0.032(6) 0.026(7) 0.030(6) 0.000(5) -0.004(5) -0.001(5)
O4 0.041(7) 0.029(7) 0.026(6) -0.001(5) 0.011(5) 0.003(5)
O6 0.044(7) 0.022(6) 0.024(5) 0.007(5) 0.001(5) -0.001(5)
N1 0.035(7) 0.020(7) 0.031(7) -0.003(6) 0.013(6) -0.005(6)
O8 0.035(6) 0.031(7) 0.030(6) -0.001(5) -0.004(5) 0.005(5)
O10 0.042(7) 0.023(7) 0.035(6) -0.002(5) 0.001(5) 0.001(5)
N4 0.038(8) 0.024(8) 0.022(6) 0.004(5) 0.009(5) 0.008(6)
O11 0.044(7) 0.029(7) 0.026(6) 0.000(5) 0.012(5) -0.007(5)
N6 0.026(6) 0.028(8) 0.025(6) 0.004(6) 0.001(5) -0.001(6)
O3 0.051(7) 0.020(6) 0.025(5) 0.001(5) 0.004(5) 0.007(5)
O7 0.051(7) 0.034(8) 0.024(6) -0.002(5) 0.004(5) -0.017(6)
N14 0.032(7) 0.018(7) 0.030(7) -0.002(5) 0.005(5) -0.002(5)
N7 0.048(9) 0.023(8) 0.025(7) -0.001(6) -0.001(6) 0.005(6)
C1 0.031(8) 0.023(9) 0.045(10) 0.005(8) 0.007(7) -0.003(7)
C4 0.028(8) 0.022(9) 0.028(8) -0.004(6) 0.001(6) -0.002(6)
N15 0.037(7) 0.020(7) 0.019(6) -0.002(5) 0.003(5) -0.009(6)
C6 0.035(8) 0.024(9) 0.025(7) 0.001(6) 0.013(6) 0.000(7)
N9 0.040(8) 0.033(8) 0.016(6) 0.005(6) 0.004(5) 0.014(6)
N19 0.048(8) 0.027(8) 0.023(6) -0.003(6) 0.017(6) -0.012(7)
O2 0.037(7) 0.045(9) 0.040(7) 0.003(6) -0.009(6) -0.007(6)
O9 0.033(6) 0.034(7) 0.034(6) 0.003(5) 0.005(5) 0.014(5)
O5 0.061(10) 0.026(8) 0.071(10) -0.014(7) -0.022(8) 0.003(7)
C10 0.044(10) 0.024(9) 0.029(8) -0.003(7) 0.012(7) -0.003(7)
C12 0.026(7) 0.027(9) 0.024(7) 0.002(6) 0.005(6) -0.001(6)
C18 0.046(10) 0.014(8) 0.034(8) -0.001(6) 0.003(7) -0.001(7)
C24 0.021(6) 0.030(7) 0.031(6) -0.002(5) -0.002(5) 0.003(5)
C14 0.020(6) 0.026(7) 0.025(6) -0.001(5) 0.000(5) 0.004(5)
C84 0.030(6) 0.027(7) 0.025(6) 0.002(5) 0.003(5) 0.004(6)
N17 0.023(5) 0.026(5) 0.030(5) 0.002(4) 0.007(4) 0.003(4)
N11 0.012(4) 0.032(5) 0.033(5) -0.002(4) -0.001(4) 0.009(4)
C26 0.021(7) 0.014(7) 0.036(8) 0.003(6) 0.010(6) 0.004(6)
C30 0.025(7) 0.025(9) 0.023(7) -0.003(6) 0.001(6) 0.003(6)
C66 0.025(7) 0.029(9) 0.016(7) -0.001(6) 0.005(5) -0.001(6)
N24 0.033(7) 0.015(7) 0.023(6) 0.004(5) -0.006(5) 0.005(5)
N22 0.035(7) 0.022(7) 0.019(6) 0.001(5) 0.008(5) 0.003(6)
C28 0.042(9) 0.028(9) 0.016(7) 0.002(6) 0.008(6) -0.004(7)
C32 0.052(10) 0.016(8) 0.031(8) 0.003(7) 0.010(7) -0.004(7)
C36 0.030(8) 0.021(8) 0.029(8) 0.002(6) -0.004(6) -0.001(6)
C42 0.043(7) 0.031(8) 0.038(8) -0.001(8) 0.011(7) -0.002(7)
C88 0.044(7) 0.032(8) 0.041(8) -0.001(8) 0.010(7) -0.001(7)
C7 0.046(7) 0.033(8) 0.042(8) -0.003(7) 0.011(7) -0.001(7)
C60 0.045(7) 0.033(9) 0.040(8) -0.002(8) 0.013(7) -0.002(7)
C74 0.043(7) 0.032(9) 0.037(7) -0.001(7) 0.012(7) -0.002(7)
C22 0.042(7) 0.031(8) 0.036(7) 0.000(7) 0.012(7) -0.001(7)
C46 0.024(7) 0.032(9) 0.020(7) -0.001(6) 0.003(6) 0.008(7)
C54 0.033(10) 0.051(14) 0.064(13) -0.008(11) -0.001(9) -0.013(9)
C71 0.040(11) 0.058(16) 0.060(13) -0.017(11) 0.014(9) -0.008(10)
C16 0.042(10) 0.034(11) 0.041(10) -0.010(8) 0.015(8) -0.005(8)
C48 0.035(9) 0.024(9) 0.036(9) -0.002(7) 0.008(7) -0.003(7)
C94 0.049(11) 0.027(10) 0.047(11) -0.005(8) -0.008(9) -0.005(8)
C44 0.060(13) 0.036(12) 0.044(11) 0.001(9) -0.010(9) -0.018(10)
C56 0.044(10) 0.018(8) 0.039(9) 0.003(7) 0.011(8) 0.003(7)
N13 0.039(8) 0.033(9) 0.026(6) -0.011(6) 0.001(6) 0.012(7)
C64 0.041(9) 0.020(8) 0.028(8) 0.005(6) 0.003(7) -0.002(7)
C70 0.035(8) 0.020(8) 0.028(8) 0.000(6) 0.010(6) -0.003(7)
C38 0.024(7) 0.022(8) 0.027(8) 0.008(6) 0.001(6) 0.000(6)
C58 0.022(7) 0.022(9) 0.027(8) 0.002(6) -0.007(6) 0.001(6)
N2 0.039(8) 0.020(7) 0.030(7) 0.004(6) 0.016(6) 0.017(6)
N12 0.028(7) 0.026(8) 0.034(7) 0.005(6) 0.008(6) 0.002(6)
C76 0.044(9) 0.031(10) 0.020(7) -0.005(7) 0.007(6) -0.005(7)
C78 0.042(9) 0.027(9) 0.023(7) 0.008(7) 0.005(7) 0.003(7)
C82 0.049(11) 0.033(11) 0.037(9) -0.012(8) 0.011(8) 0.000(8)
C90 0.034(8) 0.024(9) 0.021(7) 0.000(6) -0.003(6) 0.009(7)
C96 0.058(12) 0.034(11) 0.020(8) 0.010(7) 0.002(8) 0.001(9)
C110 0.033(8) 0.024(9) 0.031(8) -0.004(7) 0.010(7) 0.000(7)
C112 0.037(9) 0.024(9) 0.025(8) -0.003(6) 0.003(6) -0.006(7)
C57 0.044(10) 0.030(10) 0.026(7) -0.001(7) 0.002(7) 0.011(8)
C17 0.040(9) 0.049(12) 0.018(7) 0.006(7) -0.004(6) 0.004(9)
C69 0.028(8) 0.033(9) 0.017(7) 0.003(6) -0.002(6) -0.005(7)
C72 0.034(8) 0.030(10) 0.021(7) 0.004(6) 0.009(6) -0.002(7)
C39 0.028(8) 0.022(8) 0.028(8) 0.005(6) 0.010(6) 0.009(6)
N20 0.033(7) 0.020(7) 0.028(7) 0.004(6) 0.008(5) 0.013(6)
N5 0.016(6) 0.019(8) 0.059(9) -0.017(6) 0.015(6) -0.003(5)
C35 0.029(8) 0.026(9) 0.026(8) 0.005(7) 0.007(6) 0.005(7)
N21 0.017(6) 0.027(8) 0.037(7) -0.003(6) 0.004(5) -0.002(5)
N8 0.016(6) 0.040(9) 0.036(7) 0.006(7) 0.011(5) -0.001(6)
C104 0.039(9) 0.012(8) 0.027(8) 0.003(6) -0.008(7) -0.002(6)
C8 0.028(8) 0.028(9) 0.022(7) 0.009(6) 0.005(6) 0.000(7)
C37 0.046(10) 0.022(9) 0.021(7) 0.001(6) 0.004(6) 0.006(7)
C75 0.033(9) 0.028(10) 0.031(8) 0.000(7) 0.006(7) 0.003(7)
C77 0.029(8) 0.020(9) 0.038(9) -0.004(7) 0.010(7) -0.006(6)
C20 0.031(8) 0.026(9) 0.027(8) 0.000(7) 0.005(6) -0.007(7)
C45 0.037(9) 0.034(10) 0.023(8) 0.004(7) 0.000(7) -0.009(7)
N25 0.021(6) 0.022(7) 0.038(7) 0.007(6) 0.008(5) 0.003(5)
N27 0.039(8) 0.012(7) 0.034(7) 0.007(5) 0.002(6) -0.004(6)
C79 0.038(10) 0.050(13) 0.034(9) 0.014(9) 0.011(8) 0.002(9)
C5 0.030(6) 0.028(9) 0.038(7) -0.008(7) 0.004(6) -0.012(6)
C21 0.029(6) 0.027(10) 0.042(7) -0.007(8) 0.007(6) -0.013(6)
C93 0.031(6) 0.027(10) 0.041(7) -0.008(8) 0.010(6) -0.010(6)
C67 0.033(6) 0.023(9) 0.036(7) -0.006(7) 0.008(6) -0.006(6)
C68 0.032(6) 0.023(8) 0.033(7) 0.000(7) 0.005(6) -0.008(6)
C85 0.031(6) 0.026(8) 0.038(8) -0.007(7) 0.004(6) -0.010(6)
C81 0.032(8) 0.026(9) 0.021(7) 0.004(6) 0.004(6) 0.009(7)
C65 0.036(9) 0.021(9) 0.035(8) 0.004(7) 0.002(7) -0.009(7)
N10 0.055(9) 0.019(7) 0.019(6) 0.009(5) -0.001(6) 0.005(7)
N16 0.035(7) 0.018(7) 0.035(7) -0.005(6) 0.012(6) 0.001(6)
C100 0.013(6) 0.029(9) 0.031(8) 0.012(6) 0.007(5) -0.003(6)
C41 0.041(9) 0.025(9) 0.028(8) 0.001(7) 0.003(7) 0.004(7)
N3 0.012(6) 0.034(8) 0.035(7) -0.003(6) 0.004(5) -0.001(5)
N18 0.013(6) 0.042(9) 0.039(8) -0.001(7) 0.005(5) 0.013(6)
C108 0.041(9) 0.020(9) 0.027(8) 0.006(7) 0.006(7) 0.003(7)
C34 0.034(8) 0.028(9) 0.023(7) 0.001(6) 0.013(6) 0.008(7)
C11 0.041(7) 0.034(9) 0.026(11) 0.002(7) 0.018(6) 0.002(7)
C87 0.041(7) 0.036(9) 0.027(11) 0.003(8) 0.017(6) -0.001(7)
C99 0.044(7) 0.039(9) 0.032(11) 0.007(7) 0.014(7) -0.003(7)
C107 0.044(7) 0.036(9) 0.028(10) 0.008(7) 0.010(6) -0.003(6)
C15 0.041(7) 0.034(8) 0.025(10) 0.004(6) 0.009(6) -0.002(6)
C83 0.038(7) 0.032(8) 0.028(10) 0.002(7) 0.015(6) 0.001(7)
C89 0.063(13) 0.047(13) 0.028(9) 0.001(9) 0.008(8) 0.019(11)
C23 0.055(12) 0.028(11) 0.044(10) -0.013(8) 0.017(9) -0.017(9)
C47 0.042(9) 0.035(10) 0.023(8) -0.011(7) 0.003(7) -0.004(8)
C95 0.050(7) 0.035(8) 0.027(9) -0.007(8) 0.012(6) -0.011(7)
C73 0.053(7) 0.037(9) 0.026(8) -0.005(7) 0.011(6) -0.011(7)
C19 0.053(7) 0.034(8) 0.027(7) -0.004(7) 0.011(6) -0.008(6)
C50 0.049(7) 0.030(7) 0.025(7) -0.004(7) 0.010(6) -0.007(6)
C61 0.048(7) 0.033(7) 0.026(8) -0.001(8) 0.009(6) -0.008(6)
C31 0.046(7) 0.036(7) 0.026(9) -0.002(8) 0.011(6) -0.010(6)
C3 0.053(12) 0.036(12) 0.057(12) -0.001(9) 0.023(10) -0.001(9)
C91 0.054(13) 0.058(16) 0.053(12) 0.006(11) 0.016(10) -0.014(11)
C59 0.044(10) 0.057(14) 0.030(9) 0.001(9) -0.001(8) -0.014(10)
C29 0.049(10) 0.016(8) 0.031(8) 0.000(6) -0.002(7) -0.003(7)
C106 0.040(10) 0.034(11) 0.043(10) 0.005(8) -0.001(8) -0.001(8)
C43 0.042(10) 0.037(12) 0.055(12) 0.004(9) -0.007(9) 0.000(9)
C97 0.044(8) 0.037(8) 0.049(9) 0.000(8) 0.001(8) 0.003(7)
C102 0.043(7) 0.036(8) 0.049(8) 0.000(8) 0.001(7) 0.002(7)
C52 0.043(7) 0.036(8) 0.047(8) 0.001(8) 0.001(7) -0.001(7)
C40 0.044(7) 0.034(8) 0.045(8) 0.002(7) 0.002(7) -0.001(7)
C51 0.045(7) 0.035(8) 0.047(9) 0.002(8) 0.002(7) 0.000(7)
C63 0.045(7) 0.036(8) 0.049(9) 0.001(8) 0.002(8) 0.003(7)
C49 0.028(8) 0.025(9) 0.025(7) -0.013(6) 0.005(6) 0.009(6)
N26 0.031(7) 0.030(8) 0.027(7) 0.004(6) 0.006(5) 0.010(6)
N23 0.027(7) 0.014(7) 0.045(8) 0.001(6) 0.011(6) -0.003(5)
C98 0.032(8) 0.027(9) 0.033(8) -0.004(7) 0.006(7) -0.004(7)
C62 0.036(8) 0.020(8) 0.020(7) 0.003(6) 0.001(6) -0.005(7)
C25 0.074(16) 0.046(14) 0.066(15) -0.005(12) 0.037(13) 0.012(12)
C101 0.040(7) 0.045(10) 0.032(8) 0.007(8) 0.011(6) -0.002(7)
C105 0.036(7) 0.044(10) 0.031(9) 0.004(8) 0.010(6) -0.005(7)
C9 0.039(7) 0.045(10) 0.028(9) 0.003(8) 0.008(6) -0.005(7)
C80 0.041(7) 0.044(10) 0.029(8) 0.004(7) 0.010(6) -0.005(6)
C86 0.040(7) 0.039(10) 0.027(7) 0.002(7) 0.009(6) -0.005(6)
C2 0.041(7) 0.043(11) 0.031(7) 0.007(7) 0.010(6) 0.000(7)
C103 0.045(11) 0.055(15) 0.061(13) 0.006(12) 0.017(10) 0.008(11)
C27 0.15(3) 0.052(19) 0.08(2) 0.008(16) 0.03(2) 0.01(2)
C109 0.035(7) 0.035(10) 0.042(8) -0.002(8) 0.009(7) 0.000(8)
C111 0.037(7) 0.036(9) 0.042(8) -0.002(7) 0.012(7) -0.001(7)
C53 0.037(7) 0.037(8) 0.041(8) -0.001(7) 0.010(7) 0.000(7)
C92 0.034(7) 0.034(9) 0.037(7) 0.003(7) 0.009(6) 0.001(7)
C33 0.034(7) 0.033(9) 0.041(7) 0.000(8) 0.007(6) 0.000(7)
C13 0.033(7) 0.035(9) 0.042(7) -0.001(8) 0.009(6) 0.001(7)
C55 0.090(19) 0.051(16) 0.055(13) 0.004(12) 0.020(13) -0.003(14)
C97A 0.044(7) 0.037(8) 0.050(9) 0.001(8) 0.002(7) 0.003(7)
C63A 0.044(7) 0.036(8) 0.049(9) 0.001(8) 0.004(7) 0.003(7)
C51A 0.045(7) 0.035(8) 0.046(8) 0.002(7) 0.004(7) -0.001(6)
C40A 0.044(7) 0.033(8) 0.045(8) 0.003(7) 0.002(6) -0.002(6)
C52A 0.042(7) 0.035(8) 0.046(7) 0.002(7) 0.000(7) -0.001(7)
C113 0.043(7) 0.037(8) 0.049(8) -0.001(7) 0.001(7) 0.001(7)
C1A 0.037(7) 0.035(9) 0.041(8) -0.003(7) 0.010(7) 0.001(7)
C53A 0.036(7) 0.036(8) 0.041(8) 0.000(7) 0.011(7) 0.001(7)
C92A 0.035(7) 0.035(8) 0.037(7) 0.003(7) 0.009(6) 0.000(7)
C33A 0.034(7) 0.034(9) 0.041(7) 0.000(8) 0.006(6) 0.001(7)
C13A 0.034(7) 0.035(10) 0.043(7) 0.000(8) 0.007(6) 0.001(7)
C114 0.034(7) 0.036(10) 0.043(8) 0.000(8) 0.010(7) 0.001(7)
C88A 0.043(7) 0.032(8) 0.043(8) 0.001(7) 0.009(6) -0.002(6)
C7A 0.048(7) 0.032(8) 0.045(8) -0.003(7) 0.009(6) -0.001(6)
C60A 0.046(7) 0.032(8) 0.040(7) -0.003(7) 0.015(6) -0.001(7)
C74A 0.042(6) 0.032(8) 0.037(6) -0.002(7) 0.014(6) -0.005(6)
C22A 0.041(6) 0.030(7) 0.034(6) 0.000(6) 0.012(6) 0.000(6)
C42A 0.044(7) 0.031(8) 0.038(7) 0.000(7) 0.009(6) -0.001(6)
C80A 0.040(7) 0.042(10) 0.026(8) 0.005(8) 0.009(6) -0.005(7)
C86A 0.040(7) 0.040(11) 0.027(7) 0.003(7) 0.010(6) -0.005(7)
C2A 0.040(7) 0.043(11) 0.031(8) 0.005(7) 0.010(7) -0.004(8)
C115 0.040(7) 0.044(11) 0.032(8) 0.007(8) 0.009(7) -0.003(8)
C1B 0.038(7) 0.045(11) 0.031(9) 0.004(8) 0.009(7) -0.004(7)
C9A 0.039(7) 0.044(10) 0.028(9) 0.003(8) 0.010(7) -0.004(7)
C116 0.044(7) 0.036(9) 0.027(11) 0.006(7) 0.010(7) -0.003(7)
C15A 0.041(7) 0.034(9) 0.026(10) 0.004(7) 0.010(6) -0.002(7)
C83A 0.040(7) 0.033(9) 0.028(11) 0.002(7) 0.013(6) 0.001(7)
C11A 0.040(7) 0.033(9) 0.028(11) 0.001(8) 0.018(7) 0.001(7)
C87A 0.042(7) 0.036(9) 0.029(11) 0.004(8) 0.016(7) -0.001(7)
C99A 0.043(7) 0.037(9) 0.029(11) 0.008(8) 0.014(7) -0.003(7)
C93A 0.032(7) 0.026(10) 0.040(8) -0.007(8) 0.008(6) -0.009(7)
C67A 0.033(7) 0.025(9) 0.037(7) -0.006(8) 0.007(6) -0.007(7)
C68A 0.032(7) 0.024(9) 0.035(8) -0.003(8) 0.005(7) -0.008(6)
C85A 0.031(7) 0.025(9) 0.037(8) -0.006(8) 0.006(7) -0.010(7)
C5A 0.030(7) 0.026(10) 0.040(8) -0.008(8) 0.005(7) -0.011(7)
C21A 0.030(7) 0.026(10) 0.042(8) -0.008(8) 0.006(7) -0.010(7)
C95A 0.050(7) 0.037(8) 0.027(9) -0.005(8) 0.011(7) -0.009(7)
C73A 0.051(7) 0.035(9) 0.027(9) -0.005(8) 0.011(7) -0.011(7)
C19A 0.051(7) 0.033(9) 0.025(8) -0.006(8) 0.011(7) -0.010(7)
C50A 0.050(7) 0.031(8) 0.025(8) -0.004(8) 0.010(7) -0.008(7)
C61A 0.048(7) 0.033(8) 0.027(8) -0.003(8) 0.009(7) -0.008(7)
C31A 0.048(7) 0.035(8) 0.027(9) -0.004(9) 0.010(7) -0.009(7)

loop_
_atom_type_symbol
_atom_type_description
_atom_type_scat_dispersion_real
_atom_type_scat_dispersion_imag
_atom_type_scat_source
C C 0.0181 0.0091 'International Tables Vol C Tables 4.2.6.8 and 6.1.1.4'
H H 0.0000 0.0000 'International Tables Vol C Tables 4.2.6.8 and 6.1.1.4'
Cu Cu -1.9646 0.5888 'International Tables Vol C Tables 4.2.6.8 and 6.1.1.4'
N N 0.0311 0.0180 'International Tables Vol C Tables 4.2.6.8 and 6.1.1.4'
O O 0.0492 0.0322 'International Tables Vol C Tables 4.2.6.8 and 6.1.1.4'

loop_
_geom_angle_atom_site_label_1
_geom_angle_atom_site_label_2
_geom_angle_atom_site_label_3
_geom_angle
_geom_angle_site_symmetry_1
_geom_angle_site_symmetry_3
_geom_angle_publ_flag
N23 Cu1 N17 175.5(5) . . ?
N5 Cu4 N24 174.5(5) . . ?
N16 Cu6 N21 176.4(5) . . ?
N18 Cu8 N20 176.3(5) . . ?
N10 Cu9 N27 174.4(5) . . ?
N11 Cu5 N2 175.9(5) . . ?
N22 Cu3 N3 177.0(5) . . ?
N25 Cu7 N8 174.4(5) . . ?
N26 Cu2 N12 178.9(5) . . ?
C12 N1 H1 120.1 . . ?
C12 N1 C18 119.9(10) . . ?
C18 N1 H1 120.1 . . ?
C28 N4 H4 119.5 . . ?
C28 N4 C32 121.0(10) . . ?
C32 N4 H4 119.5 . . ?
C4 N6 H6 119.7 . . ?
C4 N6 C75 120.7(10) . . ?
C75 N6 H6 119.7 . . ?
C6 N14 H14 119.2 . . ?
C36 N14 H14 119.2 . . ?
C36 N14 C6 121.7(10) . . ?
C46 N7 H7 119.1 . . ?
C46 N7 C112 121.8(11) . . ?
C112 N7 H7 119.1 . . ?
H1C C1 H1D 109.5 . . ?
H1C C1 H1E 109.5 . . ?
H1D C1 H1E 109.5 . . ?
C18 C1 H1C 109.5 . . ?
C18 C1 H1D 109.5 . . ?
C18 C1 H1E 109.5 . . ?
O1 C4 N6 121.3(9) . . ?
O1 C4 C8 120.9(10) . . ?
N6 C4 C8 117.7(9) . . ?
C90 N15 H15 119.3 . . ?
C90 N15 C37 121.4(10) . . ?
C37 N15 H15 119.3 . . ?
N14 C6 H6A 109.7 . . ?
N14 C6 H6B 108.6 . . ?
N14 C6 C22 107(2) . . ?
N14 C6 C56 108.7(11) . . ?
N14 C6 C22A 110.2(12) . . ?
C22 C6 H6A 109.7 . . ?
C56 C6 H6A 109.7 . . ?
C56 C6 H6B 108.6 . . ?
C56 C6 C22 112(3) . . ?
C56 C6 C22A 112.1(13) . . ?
C22A C6 H6B 108.6 . . ?
C78 N9 H9 119.3 . . ?
C110 N9 H9 119.3 . . ?
C110 N9 C78 121.3(10) . . ?
C76 N19 H19B 118.9 . . ?
C76 N19 C47 122.2(11) . . ?
C47 N19 H19B 118.9 . . ?
C103 O2 H2B 109.5 . . ?
C25 O5 H5B 109.5 . . ?
H10A C10 H10B 109.5 . . ?
H10A C10 H10C 109.5 . . ?
H10B C10 H10C 109.5 . . ?
C32 C10 H10A 109.5 . . ?
C32 C10 H10B 109.5 . . ?
C32 C10 H10C 109.5 . . ?
N1 C12 C20 115.0(9) . . ?
O11 C12 N1 122.4(9) . . ?
O11 C12 C20 122.4(10) . . ?
N1 C18 C1 107.6(11) . . ?
N1 C18 H18 108.7 . . ?
N1 C18 C48 110.5(10) . . ?
C1 C18 H18 108.7 . . ?
C1 C18 C48 112.5(11) . . ?
C48 C18 H18 108.7 . . ?
C14 C24 H24 126.0 . . ?
C14 C24 N11 108.0 . . ?
N11 C24 H24 126.0 . . ?
C24 C14 C90 123.5(8) . . ?
C84 C14 C24 108.0 . . ?
C84 C14 C90 128.1(8) . . ?
C14 C84 H84 126.0 . . ?
N17 C84 C14 108.0 . . ?
N17 C84 H84 126.0 . . ?
C84 N17 Cu1 134.0(6) . . ?
C84 N17 N11 108.0 . . ?
N11 N17 Cu1 117.8(6) . . ?
C24 N11 Cu5 130.3(6) . . ?
N17 N11 Cu5 121.7(6) . . ?
N17 N11 C24 108.0 . . ?
C30 C26 H26 126.0 . . ?
N22 C26 H26 126.0 . . ?
N22 C26 C30 108.0 . . ?
C26 C30 C110 126.8(8) . . ?
C66 C30 C26 108.0 . . ?
C66 C30 C110 125.0(8) . . ?
C30 C66 H66 126.0 . . ?
C30 C66 N24 108.0 . . ?
N24 C66 H66 126.0 . . ?
C66 N24 Cu4 132.6(5) . . ?
C66 N24 N22 108.0 . . ?
N22 N24 Cu4 118.0(6) . . ?
C26 N22 Cu3 133.4(5) . . ?
C26 N22 N24 108.0 . . ?
N24 N22 Cu3 118.6(5) . . ?
O4 C28 N4 122.8(9) . . ?
O4 C28 C38 121.3(10) . . ?
N4 C28 C38 115.7(9) . . ?
N4 C32 C10 109.0(11) . . ?
N4 C32 H32 109.7 . . ?
N4 C32 H32A 108.3 . . ?
N4 C32 C40 107.3(17) . . ?
N4 C32 C40A 109.9(14) . . ?
C10 C32 H32 109.7 . . ?
C10 C32 H32A 108.3 . . ?
C10 C32 C40 111(2) . . ?
C10 C32 C40A 112.9(15) . . ?
C40 C32 H32 109.7 . . ?
C40A C32 H32A 108.3 . . ?
O10 C36 N14 121.1(10) . . ?
O10 C36 C34 121.7(10) . . ?
N14 C36 C34 116.5(9) . . ?
C88 C42 H42 120.0 . . ?
C88 C42 C22 120.0 . . ?
C22 C42 H42 120.0 . . ?
C42 C88 H88 120.0 . . ?
C7 C88 C42 120.0 . . ?
C7 C88 H88 120.0 . . ?
C88 C7 H7A 120.0 . . ?
C88 C7 C60 120.0 . . ?
C60 C7 H7A 120.0 . . ?
C7 C60 H60 120.0 . . ?
C7 C60 C74 120.0 . . ?
C74 C60 H60 120.0 . . ?
C60 C74 H74 120.0 . . ?
C60 C74 C22 120.0 . . ?
C22 C74 H74 120.0 . . ?
C42 C22 C6 120(2) . . ?
C74 C22 C6 120(2) . . ?
C74 C22 C42 120.0 . . ?
O8 C46 N7 121.5(10) . . ?
O8 C46 C62 121.9(10) . . ?
N7 C46 C62 116.5(9) . . ?
C71 C54 H54 120.0 . . ?
C71 C54 C44 120.0 . . ?
C44 C54 H54 120.0 . . ?
C54 C71 H71 120.0 . . ?
C16 C71 C54 120.0 . . ?
C16 C71 H71 120.0 . . ?
C71 C16 H16 120.0 . . ?
C48 C16 C71 120.0 . . ?
C48 C16 H16 120.0 . . ?
C16 C48 C18 118.9(9) . . ?
C16 C48 C94 120.0 . . ?
C94 C48 C18 121.0(9) . . ?
C48 C94 H94 120.0 . . ?
C44 C94 C48 120.0 . . ?
C44 C94 H94 120.0 . . ?
C54 C44 H44 120.0 . . ?
C94 C44 C54 120.0 . . ?
C94 C44 H44 120.0 . . ?
C6 C56 H56A 109.5 . . ?
C6 C56 H56B 109.5 . . ?
C6 C56 H56C 109.5 . . ?
H56A C56 H56B 109.5 . . ?
H56A C56 H56C 109.5 . . ?
H56B C56 H56C 109.5 . . ?
C64 N13 H13B 118.3 . . ?
C64 N13 C57 123.5(11) . . ?
C57 N13 H13B 118.3 . . ?
O9 C64 N13 121.9(10) . . ?
O9 C64 C81 121.4(10) . . ?
N13 C64 C81 116.7(9) . . ?
C38 C70 H70 126.0 . . ?
C38 C70 N12 108.0 . . ?
N12 C70 H70 126.0 . . ?
C70 C38 C28 125.8(8) . . ?
C58 C38 C28 125.6(8) . . ?
C58 C38 C70 108.0 . . ?
C38 C58 H58 126.0 . . ?
C38 C58 N2 108.0 . . ?
N2 C58 H58 126.0 . . ?
C58 N2 Cu5 132.3(6) . . ?
N12 N2 Cu5 119.1(6) . . ?
N12 N2 C58 108.0 . . ?
C70 N12 Cu2 133.5(6) . . ?
N2 N12 Cu2 118.4(6) . . ?
N2 N12 C70 108.0 . . ?
O7 C76 N19 122.0(9) . . ?
O7 C76 C72 123.2(10) . . ?
N19 C76 C72 114.7(9) . . ?
N9 C78 H78 109.6 . . ?
N9 C78 H78A 107.7 . . ?
N9 C78 C96 108.7(11) . . ?
N9 C78 C92 108(2) . . ?
N9 C78 C92A 110.3(19) . . ?
C96 C78 H78 109.6 . . ?
C96 C78 H78A 107.7 . . ?
C96 C78 C92 112(2) . . ?
C96 C78 C92A 114.7(19) . . ?
C92 C78 H78 109.6 . . ?
C92A C78 H78A 107.7 . . ?
H82A C82 H82B 109.5 . . ?
H82A C82 H82C 109.5 . . ?
H82B C82 H82C 109.5 . . ?
C112 C82 H82A 109.5 . . ?
C112 C82 H82B 109.5 . . ?
C112 C82 H82C 109.5 . . ?
O6 C90 N15 122.5(9) . . ?
O6 C90 C14 121.1(9) . . ?
N15 C90 C14 116.4(9) . . ?
C78 C96 H96A 109.5 . . ?
C78 C96 H96B 109.5 . . ?
C78 C96 H96C 109.5 . . ?
H96A C96 H96B 109.5 . . ?
H96A C96 H96C 109.5 . . ?
H96B C96 H96C 109.5 . . ?
O3 C110 N9 123.7(9) . . ?
O3 C110 C30 121.3(10) . . ?
N9 C110 C30 115.0(9) . . ?
N7 C112 C82 109.8(11) . . ?
N7 C112 H112 108.6 . . ?
N7 C112 H11A 107.2 . . ?
N7 C112 C50 109.1(18) . . ?
N7 C112 C50A 113(3) . . ?
C82 C112 H112 108.6 . . ?
C82 C112 H11A 107.2 . . ?
C82 C112 C50 112(2) . . ?
C82 C112 C50A 112(5) . . ?
C50 C112 H112 108.6 . . ?
C50A C112 H11A 107.2 . . ?
N13 C57 H57 107.6 . . ?
N13 C57 C89 109.1(11) . . ?
N13 C57 C29 111.2(10) . . ?
C89 C57 H57 107.6 . . ?
C89 C57 C29 113.5(13) . . ?
C29 C57 H57 107.6 . . ?
H17A C17 H17B 109.5 . . ?
H17A C17 H17C 109.5 . . ?
H17B C17 H17C 109.5 . . ?
C37 C17 H17A 109.5 . . ?
C37 C17 H17B 109.5 . . ?
C37 C17 H17C 109.5 . . ?
C72 C69 H69 126.0 . . ?
N5 C69 H69 126.0 . . ?
N5 C69 C72 108.0 . . ?
C69 C72 C76 123.6(8) . . ?
C69 C72 C39 108.0 . . ?
C39 C72 C76 127.7(8) . . ?
C72 C39 H39 126.0 . . ?
N20 C39 C72 108.0 . . ?
N20 C39 H39 126.0 . . ?
C39 N20 Cu8 132.2(6) . . ?
C39 N20 N5 108.0 . . ?
N5 N20 Cu8 119.0(5) . . ?
C69 N5 Cu4 131.2(5) . . ?
C69 N5 N20 108.0 . . ?
N20 N5 Cu4 120.8(5) . . ?
N21 C35 H35 126.0 . . ?
N21 C35 C8 108.0 . . ?
C8 C35 H35 126.0 . . ?
C35 N21 Cu6 132.5(6) . . ?
C35 N21 N8 108.0 . . ?
N8 N21 Cu6 118.6(6) . . ?
N21 N8 Cu7 121.9(6) . . ?
C104 N8 Cu7 129.3(6) . . ?
C104 N8 N21 108.0 . . ?
N8 C104 H104 126.0 . . ?
C8 C104 N8 108.0 . . ?
C8 C104 H104 126.0 . . ?
C35 C8 C4 123.8(7) . . ?
C104 C8 C4 127.6(8) . . ?
C104 C8 C35 108.0 . . ?
N15 C37 C17 109.5(10) . . ?
N15 C37 H37 107.8 . . ?
N15 C37 H37A 109.6 . . ?
N15 C37 C15 112(2) . . ?
N15 C37 C15A 107(3) . . ?
C17 C37 H37 107.8 . . ?
C17 C37 H37A 109.6 . . ?
C17 C37 C15 111(3) . . ?
C17 C37 C15A 112(3) . . ?
C15 C37 H37 107.8 . . ?
C15A C37 H37A 109.6 . . ?
N6 C75 H75 109.1 . . ?
N6 C75 H75A 107.0 . . ?
N6 C75 C79 108.5(12) . . ?
N6 C75 C68 109.9(15) . . ?
N6 C75 C68A 114(3) . . ?
C79 C75 H75 109.1 . . ?
C79 C75 H75A 107.0 . . ?
C79 C75 C68 111.0(19) . . ?
C79 C75 C68A 113(4) . . ?
C68 C75 H75 109.1 . . ?
C68A C75 H75A 107.0 . . ?
C20 C77 H77 126.0 . . ?
N27 C77 H77 126.0 . . ?
N27 C77 C20 108.0 . . ?
C77 C20 C12 124.3(8) . . ?
C45 C20 C12 127.3(8) . . ?
C45 C20 C77 108.0 . . ?
C20 C45 H45 126.0 . . ?
C20 C45 N25 108.0 . . ?
N25 C45 H45 126.0 . . ?
C45 N25 Cu7 133.8(6) . . ?
N27 N25 Cu7 117.7(6) . . ?
N27 N25 C45 108.0 . . ?
C77 N27 Cu9 130.0(6) . . ?
N25 N27 Cu9 122.0(6) . . ?
N25 N27 C77 108.0 . . ?
C75 C79 H79A 109.5 . . ?
C75 C79 H79B 109.5 . . ?
C75 C79 H79C 109.5 . . ?
H79A C79 H79B 109.5 . . ?
H79A C79 H79C 109.5 . . ?
H79B C79 H79C 109.5 . . ?
C21 C5 H5 120.0 . . ?
C21 C5 C85 120.0 . . ?
C85 C5 H5 120.0 . . ?
C5 C21 H21 120.0 . . ?
C5 C21 C93 120.0 . . ?
C93 C21 H21 120.0 . . ?
C21 C93 H93 120.0 . . ?
C67 C93 C21 120.0 . . ?
C67 C93 H93 120.0 . . ?
C93 C67 H67 120.0 . . ?
C93 C67 C68 120.0 . . ?
C68 C67 H67 120.0 . . ?
C67 C68 C75 118.2(12) . . ?
C85 C68 C75 121.8(12) . . ?
C85 C68 C67 120.0 . . ?
C5 C85 H85 120.0 . . ?
C68 C85 C5 120.0 . . ?
C68 C85 H85 120.0 . . ?
C65 C81 C64 124.4(8) . . ?
C100 C81 C64 127.4(8) . . ?
C100 C81 C65 108.0 . . ?
C81 C65 H65 126.0 . . ?
N10 C65 C81 108.0 . . ?
N10 C65 H65 126.0 . . ?
C65 N10 Cu9 133.1(6) . . ?
C65 N10 N16 108.0 . . ?
N16 N10 Cu9 117.0(6) . . ?
N10 N16 Cu6 120.2(6) . . ?
C100 N16 Cu6 131.0(6) . . ?
C100 N16 N10 108.0 . . ?
C81 C100 N16 108.0 . . ?
C81 C100 H100 126.0 . . ?
N16 C100 H100 126.0 . . ?
N3 C41 H41 126.0 . . ?
C34 C41 H41 126.0 . . ?
C34 C41 N3 108.0 . . ?
C41 N3 Cu3 130.5(6) . . ?
C41 N3 N18 108.0 . . ?
N18 N3 Cu3 119.7(6) . . ?
N3 N18 Cu8 120.4(6) . . ?
C108 N18 Cu8 131.6(6) . . ?
C108 N18 N3 108.0 . . ?
N18 C108 H108 126.0 . . ?
C34 C108 N18 108.0 . . ?
C34 C108 H108 126.0 . . ?
C41 C34 C36 124.4(8) . . ?
C108 C34 C36 127.3(8) . . ?
C108 C34 C41 108.0 . . ?
C87 C11 H11 120.0 . . ?
C87 C11 C83 120.0 . . ?
C83 C11 H11 120.0 . . ?
C11 C87 H87 120.0 . . ?
C99 C87 C11 120.0 . . ?
C99 C87 H87 120.0 . . ?
C87 C99 H99 120.0 . . ?
C87 C99 C107 120.0 . . ?
C107 C99 H99 120.0 . . ?
C99 C107 H107 120.0 . . ?
C99 C107 C15 120.0 . . ?
C15 C107 H107 120.0 . . ?
C107 C15 C37 119.1(14) . . ?
C83 C15 C37 120.8(14) . . ?
C83 C15 C107 120.0 . . ?
C11 C83 H83 120.0 . . ?
C15 C83 C11 120.0 . . ?
C15 C83 H83 120.0 . . ?
C57 C89 H89A 109.5 . . ?
C57 C89 H89B 109.5 . . ?
C57 C89 H89C 109.5 . . ?
H89A C89 H89B 109.5 . . ?
H89A C89 H89C 109.5 . . ?
H89B C89 H89C 109.5 . . ?
H23A C23 H23B 109.5 . . ?
H23A C23 H23C 109.5 . . ?
H23B C23 H23C 109.5 . . ?
C47 C23 H23A 109.5 . . ?
C47 C23 H23B 109.5 . . ?
C47 C23 H23C 109.5 . . ?
N19 C47 C23 109.2(12) . . ?
N19 C47 H47 107.4 . . ?
N19 C47 H47A 109.3 . . ?
N19 C47 C86 110.4(18) . . ?
N19 C47 C86A 111(3) . . ?
C23 C47 H47 107.4 . . ?
C23 C47 H47A 109.3 . . ?
C23 C47 C86 115(2) . . ?
C23 C47 C86A 109(3) . . ?
C86 C47 H47 107.4 . . ?
C86A C47 H47A 109.3 . . ?
C73 C95 H95 120.0 . . ?
C73 C95 C31 120.0 . . ?
C31 C95 H95 120.0 . . ?
C95 C73 H73 120.0 . . ?
C19 C73 C95 120.0 . . ?
C19 C73 H73 120.0 . . ?
C73 C19 H19 120.0 . . ?
C73 C19 C50 120.0 . . ?
C50 C19 H19 120.0 . . ?
C19 C50 C112 119.3(12) . . ?
C19 C50 C61 120.0 . . ?
C61 C50 C112 120.7(12) . . ?
C50 C61 H61 120.0 . . ?
C50 C61 C31 120.0 . . ?
C31 C61 H61 120.0 . . ?
C95 C31 H31 120.0 . . ?
C61 C31 C95 120.0 . . ?
C61 C31 H31 120.0 . . ?
C91 C3 H3 120.0 . . ?
C91 C3 C43 120.0 . . ?
C43 C3 H3 120.0 . . ?
C3 C91 H91 120.0 . . ?
C3 C91 C59 120.0 . . ?
C59 C91 H91 120.0 . . ?
C91 C59 H59 120.0 . . ?
C29 C59 C91 120.0 . . ?
C29 C59 H59 120.0 . . ?
C59 C29 C57 122.3(8) . . ?
C59 C29 C106 120.0 . . ?
C106 C29 C57 117.6(8) . . ?
C29 C106 H106 120.0 . . ?
C43 C106 C29 120.0 . . ?
C43 C106 H106 120.0 . . ?
C3 C43 H43 120.0 . . ?
C106 C43 C3 120.0 . . ?
C106 C43 H43 120.0 . . ?
C102 C97 H97 120.0 . . ?
C102 C97 C63 120.0 . . ?
C63 C97 H97 120.0 . . ?
C97 C102 H102 120.0 . . ?
C52 C102 C97 120.0 . . ?
C52 C102 H102 120.0 . . ?
C102 C52 H52 120.0 . . ?
C102 C52 C40 120.0 . . ?
C40 C52 H52 120.0 . . ?
C52 C40 C32 122.2(19) . . ?
C51 C40 C32 117.6(19) . . ?
C51 C40 C52 120.0 . . ?
C40 C51 H51 120.0 . . ?
C40 C51 C63 120.0 . . ?
C63 C51 H51 120.0 . . ?
C97 C63 H63 120.0 . . ?
C51 C63 C97 120.0 . . ?
C51 C63 H63 120.0 . . ?
N26 C49 H49 126.0 . . ?
N26 C49 C62 108.0 . . ?
C62 C49 H49 126.0 . . ?
C49 N26 Cu2 130.7(6) . . ?
C49 N26 N23 108.0 . . ?
N23 N26 Cu2 120.9(6) . . ?
N26 N23 Cu1 120.2(6) . . ?
C98 N23 Cu1 131.5(6) . . ?
C98 N23 N26 108.0 . . ?
N23 C98 H98 126.0 . . ?
C62 C98 N23 108.0 . . ?
C62 C98 H98 126.0 . . ?
C49 C62 C46 125.2(8) . . ?
C98 C62 C46 126.8(8) . . ?
C98 C62 C49 108.0 . . ?
O5 C25 H25A 108.8 . . ?
O5 C25 H25B 108.8 . . ?
O5 C25 C27 114(2) . . ?
H25A C25 H25B 107.7 . . ?
C27 C25 H25A 108.8 . . ?
C27 C25 H25B 108.8 . . ?
C105 C101 H101 120.0 . . ?
C105 C101 C2 120.0 . . ?
C2 C101 H101 120.0 . . ?
C101 C105 H105 120.0 . . ?
C9 C105 C101 120.0 . . ?
C9 C105 H105 120.0 . . ?
C105 C9 H9A 120.0 . . ?
C105 C9 C80 120.0 . . ?
C80 C9 H9A 120.0 . . ?
C9 C80 H80 120.0 . . ?
C86 C80 C9 120.0 . . ?
C86 C80 H80 120.0 . . ?
C80 C86 C47 119.3(14) . . ?
C80 C86 C2 120.0 . . ?
C2 C86 C47 120.7(14) . . ?
C101 C2 H2 120.0 . . ?
C86 C2 C101 120.0 . . ?
C86 C2 H2 120.0 . . ?
O2 C103 H10D 108.8 . . ?
O2 C103 H10E 108.8 . . ?
H10D C103 H10E 107.7 . . ?
C55 C103 O2 114(2) . . ?
C55 C103 H10D 108.8 . . ?
C55 C103 H10E 108.8 . . ?
C25 C27 H27A 109.5 . . ?
C25 C27 H27B 109.5 . . ?
C25 C27 H27C 109.5 . . ?
H27A C27 H27B 109.5 . . ?
H27A C27 H27C 109.5 . . ?
H27B C27 H27C 109.5 . . ?
C111 C109 H109 120.0 . . ?
C111 C109 C13 120.0 . . ?
C13 C109 H109 120.0 . . ?
C109 C111 H111 120.0 . . ?
C53 C111 C109 120.0 . . ?
C53 C111 H111 120.0 . . ?
C111 C53 H53 120.0 . . ?
C92 C53 C111 120.0 . . ?
C92 C53 H53 120.0 . . ?
C53 C92 C78 119.9(17) . . ?
C53 C92 C33 120.0 . . ?
C33 C92 C78 120.0(17) . . ?
C92 C33 H33 120.0 . . ?
C13 C33 C92 120.0 . . ?
C13 C33 H33 120.0 . . ?
C109 C13 H13 120.0 . . ?
C33 C13 C109 120.0 . . ?
C33 C13 H13 120.0 . . ?
C103 C55 H55A 109.5 . . ?
C103 C55 H55B 109.5 . . ?
C103 C55 H55C 109.5 . . ?
H55A C55 H55B 109.5 . . ?
H55A C55 H55C 109.5 . . ?
H55B C55 H55C 109.5 . . ?
C63A C97A H97A 120.0 . . ?
C63A C97A C113 120.0 . . ?
C113 C97A H97A 120.0 . . ?
C97A C63A H63A 120.0 . . ?
C51A C63A C97A 120.0 . . ?
C51A C63A H63A 120.0 . . ?
C63A C51A H51A 120.0 . . ?
C63A C51A C40A 120.0 . . ?
C40A C51A H51A 120.0 . . ?
C51A C40A C32 117.6(14) . . ?
C51A C40A C52A 120.0 . . ?
C52A C40A C32 122.4(14) . . ?
C40A C52A H52A 120.0 . . ?
C113 C52A C40A 120.0 . . ?
C113 C52A H52A 120.0 . . ?
C97A C113 H113 120.0 . . ?
C52A C113 C97A 120.0 . . ?
C52A C113 H113 120.0 . . ?
C53A C1A H1A 120.0 . . ?
C53A C1A C114 120.0 . . ?
C114 C1A H1A 120.0 . . ?
C1A C53A H53A 120.0 . . ?
C92A C53A C1A 120.0 . . ?
C92A C53A H53A 120.0 . . ?
C53A C92A C78 121.6(16) . . ?
C53A C92A C33A 120.0 . . ?
C33A C92A C78 118.3(16) . . ?
C92A C33A H33A 120.0 . . ?
C13A C33A C92A 120.0 . . ?
C13A C33A H33A 120.0 . . ?
C33A C13A H13A 120.0 . . ?
C33A C13A C114 120.0 . . ?
C114 C13A H13A 120.0 . . ?
C1A C114 H114 120.0 . . ?
C13A C114 C1A 120.0 . . ?
C13A C114 H114 120.0 . . ?
C7A C88A H88A 120.0 . . ?
C7A C88A C42A 120.0 . . ?
C42A C88A H88A 120.0 . . ?
C88A C7A H7AA 120.0 . . ?
C88A C7A C60A 120.0 . . ?
C60A C7A H7AA 120.0 . . ?
C7A C60A H60A 120.0 . . ?
C7A C60A C74A 120.0 . . ?
C74A C60A H60A 120.0 . . ?
C60A C74A H74A 120.0 . . ?
C22A C74A C60A 120.0 . . ?
C22A C74A H74A 120.0 . . ?
C74A C22A C6 119.4(11) . . ?
C74A C22A C42A 120.0 . . ?
C42A C22A C6 120.6(11) . . ?
C88A C42A H42A 120.0 . . ?
C22A C42A C88A 120.0 . . ?
C22A C42A H42A 120.0 . . ?
C86A C80A H80A 120.0 . . ?
C86A C80A C9A 120.0 . . ?
C9A C80A H80A 120.0 . . ?
C80A C86A C47 121(2) . . ?
C2A C86A C47 119(2) . . ?
C2A C86A C80A 120.0 . . ?
C86A C2A H2A 120.0 . . ?
C86A C2A C115 120.0 . . ?
C115 C2A H2A 120.0 . . ?
C2A C115 H115 120.0 . . ?
C1B C115 C2A 120.0 . . ?
C1B C115 H115 120.0 . . ?
C115 C1B H1B 120.0 . . ?
C9A C1B C115 120.0 . . ?
C9A C1B H1B 120.0 . . ?
C80A C9A H9AA 120.0 . . ?
C1B C9A C80A 120.0 . . ?
C1B C9A H9AA 120.0 . . ?
C15A C116 H116 120.0 . . ?
C15A C116 C99A 120.0 . . ?
C99A C116 H116 120.0 . . ?
C116 C15A C37 119.3(19) . . ?
C116 C15A C83A 120.0 . . ?
C83A C15A C37 120.6(19) . . ?
C15A C83A H83A 120.0 . . ?
C11A C83A C15A 120.0 . . ?
C11A C83A H83A 120.0 . . ?
C83A C11A H11B 120.0 . . ?
C83A C11A C87A 120.0 . . ?
C87A C11A H11B 120.0 . . ?
C11A C87A H87A 120.0 . . ?
C99A C87A C11A 120.0 . . ?
C99A C87A H87A 120.0 . . ?
C116 C99A H99A 120.0 . . ?
C87A C99A C116 120.0 . . ?
C87A C99A H99A 120.0 . . ?
C67A C93A H93A 120.0 . . ?
C67A C93A C21A 120.0 . . ?
C21A C93A H93A 120.0 . . ?
C93A C67A H67A 120.0 . . ?
C68A C67A C93A 120.0 . . ?
C68A C67A H67A 120.0 . . ?
C67A C68A C75 118(2) . . ?
C85A C68A C75 122(2) . . ?
C85A C68A C67A 120.0 . . ?
C68A C85A H85A 120.0 . . ?
C68A C85A C5A 120.00(5) . . ?
C5A C85A H85A 120.0 . . ?
C85A C5A H5A 120.0 . . ?
C21A C5A C85A 120.0 . . ?
C21A C5A H5A 120.0 . . ?
C93A C21A H21A 120.0 . . ?
C5A C21A C93A 120.0 . . ?
C5A C21A H21A 120.0 . . ?
C73A C95A H95A 120.0 . . ?
C73A C95A C31A 120.0 . . ?
C31A C95A H95A 120.0 . . ?
C95A C73A H73A 120.0 . . ?
C19A C73A C95A 120.0 . . ?
C19A C73A H73A 120.0 . . ?
C73A C19A H19A 120.0 . . ?
C73A C19A C50A 120.0 . . ?
C50A C19A H19A 120.0 . . ?
C19A C50A C112 120(2) . . ?
C61A C50A C112 120(2) . . ?
C61A C50A C19A 120.0 . . ?
C50A C61A H61A 120.0 . . ?
C50A C61A C31A 120.0 . . ?
C31A C61A H61A 120.0 . . ?
C95A C31A H31A 120.0 . . ?
C61A C31A C95A 120.0 . . ?
C61A C31A H31A 120.0 . . ?

loop_
_geom_bond_atom_site_label_1
_geom_bond_atom_site_label_2
_geom_bond_distance
_geom_bond_site_symmetry_2
_geom_bond_publ_flag
Cu1 N17 1.826(4) . ?
Cu1 N23 1.822(4) . ?
Cu4 N24 1.818(4) . ?
Cu4 N5 1.813(4) . ?
Cu6 N21 1.822(4) . ?
Cu6 N16 1.818(4) . ?
Cu8 N20 1.820(4) . ?
Cu8 N18 1.818(4) . ?
Cu9 N27 1.820(4) . ?
Cu9 N10 1.814(4) . ?
Cu5 N11 1.816(4) . ?
Cu5 N2 1.820(4) . ?
Cu3 N22 1.819(4) . ?
Cu3 N3 1.821(4) . ?
Cu7 N8 1.815(4) . ?
Cu7 N25 1.814(4) . ?
Cu2 N12 1.820(4) . ?
Cu2 N26 1.817(4) . ?
O1 C4 1.245(8) . ?
O4 C28 1.246(7) . ?
O6 C90 1.246(8) . ?
N1 H1 0.8800 . ?
N1 C12 1.340(8) . ?
N1 C18 1.461(8) . ?
O8 C46 1.245(8) . ?
O10 C36 1.244(8) . ?
N4 H4 0.8800 . ?
N4 C28 1.342(8) . ?
N4 C32 1.461(8) . ?
O11 C12 1.245(7) . ?
N6 H6 0.8800 . ?
N6 C4 1.340(8) . ?
N6 C75 1.461(8) . ?
O3 C110 1.246(8) . ?
O7 C76 1.246(8) . ?
N14 H14 0.8800 . ?
N14 C6 1.460(8) . ?
N14 C36 1.340(8) . ?
N7 H7 0.8800 . ?
N7 C46 1.339(8) . ?
N7 C112 1.460(8) . ?
C1 H1C 0.9800 . ?
C1 H1D 0.9800 . ?
C1 H1E 0.9800 . ?
C1 C18 1.513(9) . ?
C4 C8 1.449(6) . ?
N15 H15 0.8800 . ?
N15 C90 1.340(8) . ?
N15 C37 1.460(8) . ?
C6 H6A 1.0000 . ?
C6 H6B 1.0000 . ?
C6 C22 1.531(8) . ?
C6 C56 1.514(9) . ?
C6 C22A 1.531(8) . ?
N9 H9 0.8800 . ?
N9 C78 1.462(8) . ?
N9 C110 1.341(8) . ?
N19 H19B 0.8800 . ?
N19 C76 1.342(8) . ?
N19 C47 1.462(8) . ?
O2 H2B 0.8400 . ?
O2 C103 1.47(3) . ?
O9 C64 1.247(8) . ?
O5 H5B 0.8400 . ?
O5 C25 1.37(3) . ?
C10 H10A 0.9800 . ?
C10 H10B 0.9800 . ?
C10 H10C 0.9800 . ?
C10 C32 1.513(9) . ?
C12 C20 1.449(6) . ?
C18 H18 1.0000 . ?
C18 C48 1.531(8) . ?
C24 H24 0.9500 . ?
C24 C14 1.4200 . ?
C24 N11 1.4200 . ?
C14 C84 1.4200 . ?
C14 C90 1.451(6) . ?
C84 H84 0.9500 . ?
C84 N17 1.4200 . ?
N17 N11 1.4200 . ?
C26 H26 0.9500 . ?
C26 C30 1.4200 . ?
C26 N22 1.4200 . ?
C30 C66 1.4200 . ?
C30 C110 1.452(6) . ?
C66 H66 0.9500 . ?
C66 N24 1.4200 . ?
N24 N22 1.4200 . ?
C28 C38 1.451(6) . ?
C32 H32 1.0000 . ?
C32 H32A 1.0000 . ?
C32 C40 1.531(8) . ?
C32 C40A 1.530(8) . ?
C36 C34 1.447(6) . ?
C42 H42 0.9500 . ?
C42 C88 1.3900 . ?
C42 C22 1.3900 . ?
C88 H88 0.9500 . ?
C88 C7 1.3900 . ?
C7 H7A 0.9500 . ?
C7 C60 1.3900 . ?
C60 H60 0.9500 . ?
C60 C74 1.3900 . ?
C74 H74 0.9500 . ?
C74 C22 1.3900 . ?
C46 C62 1.452(6) . ?
C54 H54 0.9500 . ?
C54 C71 1.3900 . ?
C54 C44 1.3900 . ?
C71 H71 0.9500 . ?
C71 C16 1.3900 . ?
C16 H16 0.9500 . ?
C16 C48 1.3900 . ?
C48 C94 1.3900 . ?
C94 H94 0.9500 . ?
C94 C44 1.3900 . ?
C44 H44 0.9500 . ?
C56 H56A 0.9800 . ?
C56 H56B 0.9800 . ?
C56 H56C 0.9800 . ?
N13 H13B 0.8800 . ?
N13 C64 1.341(8) . ?
N13 C57 1.461(8) . ?
C64 C81 1.451(6) . ?
C70 H70 0.9500 . ?
C70 C38 1.4200 . ?
C70 N12 1.4200 . ?
C38 C58 1.4200 . ?
C58 H58 0.9500 . ?
C58 N2 1.4200 . ?
N2 N12 1.4200 . ?
C76 C72 1.452(6) . ?
C78 H78 1.0000 . ?
C78 H78A 1.0000 . ?
C78 C96 1.514(9) . ?
C78 C92 1.531(8) . ?
C78 C92A 1.532(8) . ?
C82 H82A 0.9800 . ?
C82 H82B 0.9800 . ?
C82 H82C 0.9800 . ?
C82 C112 1.513(9) . ?
C96 H96A 0.9800 . ?
C96 H96B 0.9800 . ?
C96 H96C 0.9800 . ?
C112 H112 1.0000 . ?
C112 H11A 1.0000 . ?
C112 C50 1.531(8) . ?
C112 C50A 1.531(8) . ?
C57 H57 1.0000 . ?
C57 C89 1.514(9) . ?
C57 C29 1.533(8) . ?
C17 H17A 0.9800 . ?
C17 H17B 0.9800 . ?
C17 H17C 0.9800 . ?
C17 C37 1.514(9) . ?
C69 H69 0.9500 . ?
C69 C72 1.4200 . ?
C69 N5 1.4200 . ?
C72 C39 1.4200 . ?
C39 H39 0.9500 . ?
C39 N20 1.4200 . ?
N20 N5 1.4200 . ?
C35 H35 0.9500 . ?
C35 N21 1.4200 . ?
C35 C8 1.4200 . ?
N21 N8 1.4200 . ?
N8 C104 1.4200 . ?
C104 H104 0.9500 . ?
C104 C8 1.4200 . ?
C37 H37 1.0000 . ?
C37 H37A 1.0000 . ?
C37 C15 1.532(8) . ?
C37 C15A 1.532(8) . ?
C75 H75 1.0000 . ?
C75 H75A 1.0000 . ?
C75 C79 1.514(9) . ?
C75 C68 1.531(8) . ?
C75 C68A 1.531(8) . ?
C77 H77 0.9500 . ?
C77 C20 1.4200 . ?
C77 N27 1.4200 . ?
C20 C45 1.4200 . ?
C45 H45 0.9500 . ?
C45 N25 1.4200 . ?
N25 N27 1.4200 . ?
C79 H79A 0.9800 . ?
C79 H79B 0.9800 . ?
C79 H79C 0.9800 . ?
C5 H5 0.9500 . ?
C5 C21 1.3900 . ?
C5 C85 1.3900 . ?
C21 H21 0.9500 . ?
C21 C93 1.3900 . ?
C93 H93 0.9500 . ?
C93 C67 1.3900 . ?
C67 H67 0.9500 . ?
C67 C68 1.3900 . ?
C68 C85 1.3900 . ?
C85 H85 0.9500 . ?
C81 C65 1.4200 . ?
C81 C100 1.4200 . ?
C65 H65 0.9500 . ?
C65 N10 1.4200 . ?
N10 N16 1.4200 . ?
N16 C100 1.4200 . ?
C100 H100 0.9500 . ?
C41 H41 0.9500 . ?
C41 N3 1.4200 . ?
C41 C34 1.4200 . ?
N3 N18 1.4200 . ?
N18 C108 1.4200 . ?
C108 H108 0.9500 . ?
C108 C34 1.4200 . ?
C11 H11 0.9500 . ?
C11 C87 1.3900 . ?
C11 C83 1.3900 . ?
C87 H87 0.9500 . ?
C87 C99 1.3900 . ?
C99 H99 0.9500 . ?
C99 C107 1.3900 . ?
C107 H107 0.9500 . ?
C107 C15 1.3900 . ?
C15 C83 1.3900 . ?
C83 H83 0.9500 . ?
C89 H89A 0.9800 . ?
C89 H89B 0.9800 . ?
C89 H89C 0.9800 . ?
C23 H23A 0.9800 . ?
C23 H23B 0.9800 . ?
C23 H23C 0.9800 . ?
C23 C47 1.514(9) . ?
C47 H47 1.0000 . ?
C47 H47A 1.0000 . ?
C47 C86 1.532(8) . ?
C47 C86A 1.531(8) . ?
C95 H95 0.9500 . ?
C95 C73 1.3900 . ?
C95 C31 1.3900 . ?
C73 H73 0.9500 . ?
C73 C19 1.3900 . ?
C19 H19 0.9500 . ?
C19 C50 1.3900 . ?
C50 C61 1.3900 . ?
C61 H61 0.9500 . ?
C61 C31 1.3900 . ?
C31 H31 0.9500 . ?
C3 H3 0.9500 . ?
C3 C91 1.3900 . ?
C3 C43 1.3900 . ?
C91 H91 0.9500 . ?
C91 C59 1.3900 . ?
C59 H59 0.9500 . ?
C59 C29 1.3900 . ?
C29 C106 1.3900 . ?
C106 H106 0.9500 . ?
C106 C43 1.3900 . ?
C43 H43 0.9500 . ?
C97 H97 0.9500 . ?
C97 C102 1.3900 . ?
C97 C63 1.3900 . ?
C102 H102 0.9500 . ?
C102 C52 1.3900 . ?
C52 H52 0.9500 . ?
C52 C40 1.3900 . ?
C40 C51 1.3900 . ?
C51 H51 0.9500 . ?
C51 C63 1.3900 . ?
C63 H63 0.9500 . ?
C49 H49 0.9500 . ?
C49 N26 1.4200 . ?
C49 C62 1.4200 . ?
N26 N23 1.4200 . ?
N23 C98 1.4200 . ?
C98 H98 0.9500 . ?
C98 C62 1.4200 . ?
C25 H25A 0.9900 . ?
C25 H25B 0.9900 . ?
C25 C27 1.50(4) . ?
C101 H101 0.9500 . ?
C101 C105 1.3900 . ?
C101 C2 1.3900 . ?
C105 H105 0.9500 . ?
C105 C9 1.3900 . ?
C9 H9A 0.9500 . ?
C9 C80 1.3900 . ?
C80 H80 0.9500 . ?
C80 C86 1.3900 . ?
C86 C2 1.3900 . ?
C2 H2 0.9500 . ?
C103 H10D 0.9900 . ?
C103 H10E 0.9900 . ?
C103 C55 1.44(3) . ?
C27 H27A 0.9800 . ?
C27 H27B 0.9800 . ?
C27 H27C 0.9800 . ?
C109 H109 0.9500 . ?
C109 C111 1.3900 . ?
C109 C13 1.3900 . ?
C111 H111 0.9500 . ?
C111 C53 1.3900 . ?
C53 H53 0.9500 . ?
C53 C92 1.3900 . ?
C92 C33 1.3900 . ?
C33 H33 0.9500 . ?
C33 C13 1.3900 . ?
C13 H13 0.9500 . ?
C55 H55A 0.9800 . ?
C55 H55B 0.9800 . ?
C55 H55C 0.9800 . ?
C97A H97A 0.9500 . ?
C97A C63A 1.3900 . ?
C97A C113 1.3900 . ?
C63A H63A 0.9500 . ?
C63A C51A 1.3900 . ?
C51A H51A 0.9500 . ?
C51A C40A 1.3900 . ?
C40A C52A 1.3900 . ?
C52A H52A 0.9500 . ?
C52A C113 1.3900 . ?
C113 H113 0.9500 . ?
C1A H1A 0.9500 . ?
C1A C53A 1.3900 . ?
C1A C114 1.3900 . ?
C53A H53A 0.9500 . ?
C53A C92A 1.3900 . ?
C92A C33A 1.3900 . ?
C33A H33A 0.9500 . ?
C33A C13A 1.3900 . ?
C13A H13A 0.9500 . ?
C13A C114 1.3900 . ?
C114 H114 0.9500 . ?
C88A H88A 0.9500 . ?
C88A C7A 1.3900 . ?
C88A C42A 1.3900 . ?
C7A H7AA 0.9500 . ?
C7A C60A 1.3900 . ?
C60A H60A 0.9500 . ?
C60A C74A 1.3900 . ?
C74A H74A 0.9500 . ?
C74A C22A 1.3900 . ?
C22A C42A 1.3900 . ?
C42A H42A 0.9500 . ?
C80A H80A 0.9500 . ?
C80A C86A 1.3900 . ?
C80A C9A 1.3900 . ?
C86A C2A 1.3900 . ?
C2A H2A 0.9500 . ?
C2A C115 1.3900 . ?
C115 H115 0.9500 . ?
C115 C1B 1.3900 . ?
C1B H1B 0.9500 . ?
C1B C9A 1.3900 . ?
C9A H9AA 0.9500 . ?
C116 H116 0.9500 . ?
C116 C15A 1.3900 . ?
C116 C99A 1.3900 . ?
C15A C83A 1.3900 . ?
C83A H83A 0.9500 . ?
C83A C11A 1.3900 . ?
C11A H11B 0.9500 . ?
C11A C87A 1.3900 . ?
C87A H87A 0.9500 . ?
C87A C99A 1.3900 . ?
C99A H99A 0.9500 . ?
C93A H93A 0.9500 . ?
C93A C67A 1.3900 . ?
C93A C21A 1.3900 . ?
C67A H67A 0.9500 . ?
C67A C68A 1.3900 . ?
C68A C85A 1.3900 . ?
C85A H85A 0.9500 . ?
C85A C5A 1.3900 . ?
C5A H5A 0.9500 . ?
C5A C21A 1.3900 . ?
C21A H21A 0.9500 . ?
C95A H95A 0.9500 . ?
C95A C73A 1.3900 . ?
C95A C31A 1.3900 . ?
C73A H73A 0.9500 . ?
C73A C19A 1.3900 . ?
C19A H19A 0.9500 . ?
C19A C50A 1.3900 . ?
C50A C61A 1.3900 . ?
C61A H61A 0.9500 . ?
C61A C31A 1.3900 . ?
C31A H31A 0.9500 . ?

loop_
_geom_torsion_atom_site_label_1
_geom_torsion_atom_site_label_2
_geom_torsion_atom_site_label_3
_geom_torsion_atom_site_label_4
_geom_torsion
_geom_torsion_site_symmetry_1
_geom_torsion_site_symmetry_2
_geom_torsion_site_symmetry_3
_geom_torsion_site_symmetry_4
_geom_torsion_publ_flag
Cu1 N17 N11 Cu5 -6.7(9) . . . . ?
Cu1 N17 N11 C24 175.6(8) . . . . ?
Cu1 N23 C98 C62 174.1(10) . . . . ?
Cu4 N24 N22 Cu3 -12.4(8) . . . . ?
Cu4 N24 N22 C26 168.1(8) . . . . ?
Cu6 N21 N8 Cu7 -0.4(9) . . . . ?
Cu6 N21 N8 C104 170.3(8) . . . . ?
Cu6 N16 C100 C81 169.3(10) . . . . ?
Cu8 N20 N5 Cu4 -7.3(9) . . . . ?
Cu8 N20 N5 C69 171.0(8) . . . . ?
Cu8 N18 C108 C34 178.9(9) . . . . ?
Cu9 N10 N16 Cu6 -4.3(9) . . . . ?
Cu9 N10 N16 C100 166.4(8) . . . . ?
Cu5 N2 N12 Cu2 -4.6(9) . . . . ?
Cu5 N2 N12 C70 172.0(8) . . . . ?
Cu3 N3 N18 Cu8 -12.9(9) . . . . ?
Cu3 N3 N18 C108 166.2(8) . . . . ?
Cu7 N8 C104 C8 169.8(9) . . . . ?
Cu7 N25 N27 Cu9 -5.5(9) . . . . ?
Cu7 N25 N27 C77 173.6(8) . . . . ?
Cu2 N26 N23 Cu1 -1.3(9) . . . . ?
Cu2 N26 N23 C98 173.6(9) . . . . ?
O1 C4 C8 C35 -10(2) . . . . ?
O1 C4 C8 C104 159.1(12) . . . . ?
O4 C28 C38 C70 140.4(13) . . . . ?
O4 C28 C38 C58 -29(2) . . . . ?
N1 C12 C20 C77 -37.4(18) . . . . ?
N1 C12 C20 C45 150.7(11) . . . . ?
N1 C18 C48 C16 146.6(10) . . . . ?
N1 C18 C48 C94 -36.3(14) . . . . ?
O8 C46 C62 C49 -29(2) . . . . ?
O8 C46 C62 C98 149.2(13) . . . . ?
O10 C36 C34 C41 -35(2) . . . . ?
O10 C36 C34 C108 137.6(14) . . . . ?
N4 C28 C38 C70 -35(2) . . . . ?
N4 C28 C38 C58 155.4(12) . . . . ?
N4 C32 C40 C52 -44(3) . . . . ?
N4 C32 C40 C51 142(3) . . . . ?
N4 C32 C40A C51A 120.8(19) . . . . ?
N4 C32 C40A C52A -58(2) . . . . ?
O11 C12 C20 C77 137.7(13) . . . . ?
O11 C12 C20 C45 -34(2) . . . . ?
N6 C4 C8 C35 171.6(11) . . . . ?
N6 C4 C8 C104 -19(2) . . . . ?
N6 C75 C68 C67 138.3(15) . . . . ?
N6 C75 C68 C85 -43(3) . . . . ?
N6 C75 C68A C67A 141(3) . . . . ?
N6 C75 C68A C85A -42(6) . . . . ?
O7 C76 C72 C69 138.0(15) . . . . ?
O7 C76 C72 C39 -31(2) . . . . ?
N14 C6 C22 C42 145(5) . . . . ?
N14 C6 C22 C74 -36(5) . . . . ?
N14 C6 C22A C74A -53(2) . . . . ?
N14 C6 C22A C42A 125(2) . . . . ?
N14 C36 C34 C41 153.9(12) . . . . ?
N14 C36 C34 C108 -33(2) . . . . ?
N7 C46 C62 C49 153.5(12) . . . . ?
N7 C46 C62 C98 -28.8(19) . . . . ?
N7 C112 C50 C19 -38(3) . . . . ?
N7 C112 C50 C61 140.0(17) . . . . ?
N7 C112 C50A C19A -47(7) . . . . ?
N7 C112 C50A C61A 136(3) . . . . ?
C1 C18 C48 C16 -93.2(14) . . . . ?
C1 C18 C48 C94 84.0(14) . . . . ?
C4 N6 C75 C79 154.7(15) . . . . ?
C4 N6 C75 C68 -84(2) . . . . ?
C4 N6 C75 C68A -78(4) . . . . ?
N15 C37 C15 C107 135.6(19) . . . . ?
N15 C37 C15 C83 -41(3) . . . . ?
N15 C37 C15A C116 136(3) . . . . ?
N15 C37 C15A C83A -41(4) . . . . ?
C6 N14 C36 O10 -7(2) . . . . ?
C6 N14 C36 C34 163.7(12) . . . . ?
C6 C22A C42A C88A -177.9(19) . . . . ?
N9 C78 C92 C53 -68(3) . . . . ?
N9 C78 C92 C33 109(2) . . . . ?
N9 C78 C92A C53A -61(3) . . . . ?
N9 C78 C92A C33A 115(2) . . . . ?
N19 C76 C72 C69 -39(2) . . . . ?
N19 C76 C72 C39 151.7(13) . . . . ?
N19 C47 C86 C80 132.5(17) . . . . ?
N19 C47 C86 C2 -48(3) . . . . ?
N19 C47 C86A C80A 129(3) . . . . ?
N19 C47 C86A C2A -48(5) . . . . ?
O9 C64 C81 C65 -19(2) . . . . ?
O9 C64 C81 C100 155.2(13) . . . . ?
C10 C32 C40 C52 75(3) . . . . ?
C10 C32 C40 C51 -99(3) . . . . ?
C10 C32 C40A C51A -117.3(19) . . . . ?
C10 C32 C40A C52A 64(2) . . . . ?
C12 N1 C18 C1 165.0(14) . . . . ?
C12 N1 C18 C48 -71.9(17) . . . . ?
C12 C20 C45 N25 172.9(13) . . . . ?
C18 N1 C12 O11 -15(2) . . . . ?
C18 N1 C12 C20 160.0(12) . . . . ?
C18 C48 C94 C44 -177.1(12) . . . . ?
C24 C14 C84 N17 0.0 . . . . ?
C24 C14 C90 O6 144.2(13) . . . . ?
C24 C14 C90 N15 -35.1(18) . . . . ?
C14 C24 N11 Cu5 -177.4(9) . . . . ?
C14 C24 N11 N17 0.0 . . . . ?
C14 C84 N17 Cu1 -174.6(10) . . . . ?
C14 C84 N17 N11 0.0 . . . . ?
C84 C14 C90 O6 -28(2) . . . . ?
C84 C14 C90 N15 152.6(11) . . . . ?
C84 N17 N11 Cu5 177.6(8) . . . . ?
C84 N17 N11 C24 0.0 . . . . ?
N11 C24 C14 C84 0.0 . . . . ?
N11 C24 C14 C90 -173.7(12) . . . . ?
C26 C30 C66 N24 0.0 . . . . ?
C26 C30 C110 O3 136.3(14) . . . . ?
C26 C30 C110 N9 -42.0(19) . . . . ?
C30 C26 N22 Cu3 -179.4(10) . . . . ?
C30 C26 N22 N24 0.0 . . . . ?
C30 C66 N24 Cu4 -165.6(10) . . . . ?
C30 C66 N24 N22 0.0 . . . . ?
C66 C30 C110 O3 -38(2) . . . . ?
C66 C30 C110 N9 143.9(12) . . . . ?
C66 N24 N22 Cu3 179.5(8) . . . . ?
C66 N24 N22 C26 0.0 . . . . ?
N22 C26 C30 C66 0.0 . . . . ?
N22 C26 C30 C110 -174.9(13) . . . . ?
C28 N4 C32 C10 156.7(15) . . . . ?
C28 N4 C32 C40 -83(2) . . . . ?
C28 N4 C32 C40A -79(2) . . . . ?
C28 C38 C58 N2 171.3(13) . . . . ?
C32 N4 C28 O4 -6(3) . . . . ?
C32 N4 C28 C38 169.0(12) . . . . ?
C32 C40 C51 C63 175(4) . . . . ?
C32 C40A C52A C113 179(2) . . . . ?
C36 N14 C6 C22 -73(3) . . . . ?
C36 N14 C6 C56 166.3(14) . . . . ?
C36 N14 C6 C22A -70.5(18) . . . . ?
C42 C88 C7 C60 0.0 . . . . ?
C88 C42 C22 C6 178(6) . . . . ?
C88 C42 C22 C74 0.0 . . . . ?
C88 C7 C60 C74 0.0 . . . . ?
C7 C60 C74 C22 0.0 . . . . ?
C60 C74 C22 C6 -178(6) . . . . ?
C60 C74 C22 C42 0.0 . . . . ?
C22 C42 C88 C7 0.0 . . . . ?
C46 N7 C112 C82 163.6(15) . . . . ?
C46 N7 C112 C50 -73(2) . . . . ?
C46 N7 C112 C50A -70(4) . . . . ?
C54 C71 C16 C48 0.0 . . . . ?
C71 C54 C44 C94 0.0 . . . . ?
C71 C16 C48 C18 177.2(12) . . . . ?
C71 C16 C48 C94 0.0 . . . . ?
C16 C48 C94 C44 0.0 . . . . ?
C48 C94 C44 C54 0.0 . . . . ?
C44 C54 C71 C16 0.0 . . . . ?
C56 C6 C22 C42 -96(5) . . . . ?
C56 C6 C22 C74 83(5) . . . . ?
C56 C6 C22A C74A 69(2) . . . . ?
C56 C6 C22A C42A -113(2) . . . . ?
N13 C64 C81 C65 163.7(12) . . . . ?
N13 C64 C81 C100 -22(2) . . . . ?
N13 C57 C29 C59 -14.7(16) . . . . ?
N13 C57 C29 C106 167.7(10) . . . . ?
C64 N13 C57 C89 150.5(17) . . . . ?
C64 N13 C57 C29 -83.6(19) . . . . ?
C64 C81 C65 N10 175.2(13) . . . . ?
C64 C81 C100 N16 -175.1(13) . . . . ?
C70 C38 C58 N2 0.0 . . . . ?
C38 C70 N12 Cu2 175.9(10) . . . . ?
C38 C70 N12 N2 0.0 . . . . ?
C38 C58 N2 Cu5 -170.6(10) . . . . ?
C38 C58 N2 N12 0.0 . . . . ?
C58 N2 N12 Cu2 -176.7(8) . . . . ?
C58 N2 N12 C70 0.0 . . . . ?
N12 C70 C38 C28 -171.3(13) . . . . ?
N12 C70 C38 C58 0.0 . . . . ?
C76 N19 C47 C23 166.6(17) . . . . ?
C76 N19 C47 C86 -67(3) . . . . ?
C76 N19 C47 C86A -73(3) . . . . ?
C76 C72 C39 N20 170.5(14) . . . . ?
C78 N9 C110 O3 -7(3) . . . . ?
C78 N9 C110 C30 171.4(12) . . . . ?
C78 C92 C33 C13 -177(4) . . . . ?
C78 C92A C33A C13A -176(3) . . . . ?
C82 C112 C50 C19 83(3) . . . . ?
C82 C112 C50 C61 -98(2) . . . . ?
C82 C112 C50A C19A 78(6) . . . . ?
C82 C112 C50A C61A -100(4) . . . . ?
C90 N15 C37 C17 157.9(15) . . . . ?
C90 N15 C37 C15 -78(3) . . . . ?
C90 N15 C37 C15A -81(3) . . . . ?
C90 C14 C84 N17 173.3(13) . . . . ?
C96 C78 C92 C53 52(3) . . . . ?
C96 C78 C92 C33 -131(2) . . . . ?
C96 C78 C92A C53A 62(3) . . . . ?
C96 C78 C92A C33A -122(2) . . . . ?
C110 N9 C78 C96 152.4(17) . . . . ?
C110 N9 C78 C92 -86(2) . . . . ?
C110 N9 C78 C92A -81(2) . . . . ?
C110 C30 C66 N24 175.0(12) . . . . ?
C112 N7 C46 O8 -9(2) . . . . ?
C112 N7 C46 C62 168.6(12) . . . . ?
C112 C50 C61 C31 -178(3) . . . . ?
C112 C50A C61A C31A 178(8) . . . . ?
C57 N13 C64 O9 -2(3) . . . . ?
C57 N13 C64 C81 175.5(13) . . . . ?
C57 C29 C106 C43 177.6(12) . . . . ?
C17 C37 C15 C107 -101(2) . . . . ?
C17 C37 C15 C83 82(3) . . . . ?
C17 C37 C15A C116 -104(3) . . . . ?
C17 C37 C15A C83A 79(4) . . . . ?
C69 C72 C39 N20 0.0 . . . . ?
C72 C69 N5 Cu4 178.1(9) . . . . ?
C72 C69 N5 N20 0.0 . . . . ?
C72 C39 N20 Cu8 -169.4(10) . . . . ?
C72 C39 N20 N5 0.0 . . . . ?
C39 N20 N5 Cu4 -178.3(8) . . . . ?
C39 N20 N5 C69 0.0 . . . . ?
N5 C69 C72 C76 -170.9(13) . . . . ?
N5 C69 C72 C39 0.0 . . . . ?
C35 N21 N8 Cu7 -170.7(8) . . . . ?
C35 N21 N8 C104 0.0 . . . . ?
N21 C35 C8 C4 171.3(13) . . . . ?
N21 C35 C8 C104 0.0 . . . . ?
N21 N8 C104 C8 0.0 . . . . ?
N8 C104 C8 C4 -170.9(14) . . . . ?
N8 C104 C8 C35 0.0 . . . . ?
C8 C35 N21 Cu6 -168.5(9) . . . . ?
C8 C35 N21 N8 0.0 . . . . ?
C37 N15 C90 O6 -20(2) . . . . ?
C37 N15 C90 C14 158.9(12) . . . . ?
C37 C15 C83 C11 177(4) . . . . ?
C37 C15A C83A C11A 177(6) . . . . ?
C75 N6 C4 O1 -8(2) . . . . ?
C75 N6 C4 C8 169.7(12) . . . . ?
C75 C68 C85 C5 -178(3) . . . . ?
C75 C68A C85A C5A -177(7) . . . . ?
C77 C20 C45 N25 0.0 . . . . ?
C20 C77 N27 Cu9 179.1(10) . . . . ?
C20 C77 N27 N25 0.0 . . . . ?
C20 C45 N25 Cu7 -172.2(10) . . . . ?
C20 C45 N25 N27 0.0 . . . . ?
C45 N25 N27 Cu9 -179.2(9) . . . . ?
C45 N25 N27 C77 0.0 . . . . ?
N27 C77 C20 C12 -173.2(13) . . . . ?
N27 C77 C20 C45 0.0 . . . . ?
C79 C75 C68 C67 -102(2) . . . . ?
C79 C75 C68 C85 77(2) . . . . ?
C79 C75 C68A C67A -94(4) . . . . ?
C79 C75 C68A C85A 82(5) . . . . ?
C5 C21 C93 C67 0.0 . . . . ?
C21 C5 C85 C68 0.0 . . . . ?
C21 C93 C67 C68 0.0 . . . . ?
C93 C67 C68 C75 178(3) . . . . ?
C93 C67 C68 C85 0.0 . . . . ?
C67 C68 C85 C5 0.0 . . . . ?
C85 C5 C21 C93 0.0 . . . . ?
C81 C65 N10 Cu9 -163.3(10) . . . . ?
C81 C65 N10 N16 0.0 . . . . ?
C65 C81 C100 N16 0.0 . . . . ?
C65 N10 N16 Cu6 -170.7(8) . . . . ?
C65 N10 N16 C100 0.0 . . . . ?
N10 N16 C100 C81 0.0 . . . . ?
C100 C81 C65 N10 0.0 . . . . ?
C41 N3 N18 Cu8 -179.1(8) . . . . ?
C41 N3 N18 C108 0.0 . . . . ?
N3 C41 C34 C36 174.0(13) . . . . ?
N3 C41 C34 C108 0.0 . . . . ?
N3 N18 C108 C34 0.0 . . . . ?
N18 C108 C34 C36 -173.8(14) . . . . ?
N18 C108 C34 C41 0.0 . . . . ?
C34 C41 N3 Cu3 -164.2(9) . . . . ?
C34 C41 N3 N18 0.0 . . . . ?
C11 C87 C99 C107 0.0 . . . . ?
C87 C11 C83 C15 0.0 . . . . ?
C87 C99 C107 C15 0.0 . . . . ?
C99 C107 C15 C37 -177(4) . . . . ?
C99 C107 C15 C83 0.0 . . . . ?
C107 C15 C83 C11 0.0 . . . . ?
C83 C11 C87 C99 0.0 . . . . ?
C89 C57 C29 C59 108.7(13) . . . . ?
C89 C57 C29 C106 -68.8(15) . . . . ?
C23 C47 C86 C80 -104(2) . . . . ?
C23 C47 C86 C2 75(3) . . . . ?
C23 C47 C86A C80A -111(3) . . . . ?
C23 C47 C86A C2A 72(4) . . . . ?
C47 N19 C76 O7 -18(3) . . . . ?
C47 N19 C76 C72 158.8(13) . . . . ?
C47 C86 C2 C101 -179(4) . . . . ?
C47 C86A C2A C115 177(6) . . . . ?
C95 C73 C19 C50 0.0 . . . . ?
C73 C95 C31 C61 0.0 . . . . ?
C73 C19 C50 C112 178(3) . . . . ?
C73 C19 C50 C61 0.0 . . . . ?
C19 C50 C61 C31 0.0 . . . . ?
C50 C61 C31 C95 0.0 . . . . ?
C31 C95 C73 C19 0.0 . . . . ?
C3 C91 C59 C29 0.0 . . . . ?
C91 C3 C43 C106 0.0 . . . . ?
C91 C59 C29 C57 -177.5(13) . . . . ?
C91 C59 C29 C106 0.0 . . . . ?
C59 C29 C106 C43 0.0 . . . . ?
C29 C106 C43 C3 0.0 . . . . ?
C43 C3 C91 C59 0.0 . . . . ?
C97 C102 C52 C40 0.0 . . . . ?
C102 C97 C63 C51 0.0 . . . . ?
C102 C52 C40 C32 -174(4) . . . . ?
C102 C52 C40 C51 0.0 . . . . ?
C52 C40 C51 C63 0.0 . . . . ?
C40 C51 C63 C97 0.0 . . . . ?
C63 C97 C102 C52 0.0 . . . . ?
C49 N26 N23 Cu1 -174.9(8) . . . . ?
C49 N26 N23 C98 0.0 . . . . ?
N26 C49 C62 C46 178.1(13) . . . . ?
N26 C49 C62 C98 0.0 . . . . ?
N26 N23 C98 C62 0.0 . . . . ?
N23 C98 C62 C46 -178.1(13) . . . . ?
N23 C98 C62 C49 0.0 . . . . ?
C62 C49 N26 Cu2 -172.8(10) . . . . ?
C62 C49 N26 N23 0.0 . . . . ?
C101 C105 C9 C80 0.0 . . . . ?
C105 C101 C2 C86 0.0 . . . . ?
C105 C9 C80 C86 0.0 . . . . ?
C9 C80 C86 C47 179(4) . . . . ?
C9 C80 C86 C2 0.0 . . . . ?
C80 C86 C2 C101 0.0 . . . . ?
C2 C101 C105 C9 0.0 . . . . ?
C109 C111 C53 C92 0.0 . . . . ?
C111 C109 C13 C33 0.0 . . . . ?
C111 C53 C92 C78 177(4) . . . . ?
C111 C53 C92 C33 0.0 . . . . ?
C53 C92 C33 C13 0.0 . . . . ?
C92 C33 C13 C109 0.0 . . . . ?
C13 C109 C111 C53 0.0 . . . . ?
C97A C63A C51A C40A 0.0 . . . . ?
C63A C97A C113 C52A 0.0 . . . . ?
C63A C51A C40A C32 -179(2) . . . . ?
C63A C51A C40A C52A 0.0 . . . . ?
C51A C40A C52A C113 0.0 . . . . ?
C40A C52A C113 C97A 0.0 . . . . ?
C113 C97A C63A C51A 0.0 . . . . ?
C1A C53A C92A C78 176(3) . . . . ?
C1A C53A C92A C33A 0.0 . . . . ?
C53A C1A C114 C13A 0.0 . . . . ?
C53A C92A C33A C13A 0.0 . . . . ?
C92A C33A C13A C114 0.0 . . . . ?
C33A C13A C114 C1A 0.0 . . . . ?
C114 C1A C53A C92A 0.0 . . . . ?
C88A C7A C60A C74A 0.0 . . . . ?
C7A C88A C42A C22A 0.0 . . . . ?
C7A C60A C74A C22A 0.0 . . . . ?
C60A C74A C22A C6 177.9(19) . . . . ?
C60A C74A C22A C42A 0.0 . . . . ?
C74A C22A C42A C88A 0.0 . . . . ?
C42A C88A C7A C60A 0.0 . . . . ?
C80A C86A C2A C115 0.0 . . . . ?
C86A C80A C9A C1B 0.0 . . . . ?
C86A C2A C115 C1B 0.0 . . . . ?
C2A C115 C1B C9A 0.0 . . . . ?
C115 C1B C9A C80A 0.0 . . . . ?
C9A C80A C86A C47 -177(6) . . . . ?
C9A C80A C86A C2A 0.0 . . . . ?
C116 C15A C83A C11A 0.0 . . . . ?
C15A C116 C99A C87A 0.0 . . . . ?
C15A C83A C11A C87A 0.0 . . . . ?
C83A C11A C87A C99A 0.0 . . . . ?
C11A C87A C99A C116 0.0 . . . . ?
C99A C116 C15A C37 -177(6) . . . . ?
C99A C116 C15A C83A 0.0 . . . . ?
C93A C67A C68A C75 177(7) . . . . ?
C93A C67A C68A C85A 0.0 . . . . ?
C67A C93A C21A C5A 0.0 . . . . ?
C67A C68A C85A C5A 0.0 . . . . ?
C68A C85A C5A C21A 0.0 . . . . ?
C85A C5A C21A C93A 0.0 . . . . ?
C21A C93A C67A C68A 0.0 . . . . ?
C95A C73A C19A C50A 0.0 . . . . ?
C73A C95A C31A C61A 0.0 . . . . ?
C73A C19A C50A C112 -178(8) . . . . ?
C73A C19A C50A C61A 0.0 . . . . ?
C19A C50A C61A C31A 0.0 . . . . ?
C50A C61A C31A C95A 0.0 . . . . ?
C31A C95A C73A C19A 0.0 . . . . ?

loop_
_twin_individual_id
_twin_individual_mass_fraction_refined
1 0.90(7)
2 0.10(7)
